data_7060105
loop_
_publ_author_name
'Chen, Siyuan'
'Cheng, Shuangjing'
'Zhao, Liang'
'Sun, Chunyi'
'Qin, Chao'
'Su, Zhongmin'

_publ_section_title
;
 Self-assembly of zirconocene-based metal--organic capsules: the
 structure, luminescence sensing of Fe3+ and iodine capture
;
_journal_issue 48
_journal_name_full 'New Journal of Chemistry'
_journal_page_first 21255
_journal_page_last 21260
_journal_paper_doi 10.1039/D0NJ04576D
_journal_volume 44
_journal_year 2020
_chemical_formula_moiety 'C78 H66 O20 Zr6, 2(Cl), 2.5(C3 H7 N O)'
_chemical_formula_sum 'C85.5 H83.5 Cl2 N2.5 O22.5 Zr6'
_chemical_formula_weight 2124.26
_space_group_crystal_system triclinic
_space_group_IT_number 2
_space_group_name_Hall '-P 1'
_space_group_name_H-M_alt 'P -1'
_atom_sites_solution_hydrogens geom
_atom_sites_solution_primary dual
_audit_creation_date 2020-08-14
_audit_creation_method
;
Olex2 1.3
(compiled 2020.07.31 svn.rc2a77460 for OlexSys, GUI svn.r6145)
;
_audit_update_record
;
2020-08-21 deposited with the CCDC.	2020-11-17 downloaded from the CCDC.
;
_cell_angle_alpha 67.089(3)
_cell_angle_beta 78.072(3)
_cell_angle_gamma 77.205(3)
_cell_formula_units_Z 2
_cell_length_a 10.7932(8)
_cell_length_b 23.6272(15)
_cell_length_c 25.0116(18)
_cell_measurement_reflns_used 84261
_cell_measurement_temperature 173(2)
_cell_measurement_theta_max 25.000
_cell_measurement_theta_min 1.953
_cell_volume 5677.5(7)
_computing_cell_refinement 'SAINT+ Ver. 2016.5-0 (Bruker-AXS, 2016)'
_computing_data_collection 'APEX3 Ver. 2016.5-0 (Bruker-AXS, 2016)'
_computing_data_reduction 'SAINT+ Ver. 2016.5-0 (Bruker-AXS, 2016)'
_computing_molecular_graphics 'OLEX2 (Dolomanov et al., 2009)'
_computing_publication_material 'OLEX2 (Dolomanov et al., 2009)'
_computing_structure_refinement 'XL (Sheldrick, 2015b)'
_computing_structure_solution 'XT (Sheldrick, 2015a)'
_diffrn_ambient_temperature 173.02
_diffrn_detector 'charge-coupled device (CCD) area detector'
_diffrn_detector_area_resol_mean 7.9
_diffrn_detector_type 'Bruker D8 VENTURE'
_diffrn_measured_fraction_theta_full 0.990
_diffrn_measured_fraction_theta_max 0.990
_diffrn_measurement_device 'three-circle diffractometer'
_diffrn_measurement_device_type Gromit-Mo-D8
_diffrn_measurement_method '0.5\% \w and 0.5\% \f scans'
_diffrn_radiation_collimation 'focusing mirrors'
_diffrn_radiation_detector 'Bruker D8 VENTURE'
_diffrn_radiation_monochromator 'mirror optics'
_diffrn_radiation_probe x-ray
_diffrn_radiation_type 'Mo K\a'
_diffrn_radiation_wavelength 0.71073
_diffrn_radiation_xray_symbol K-L~3~
_diffrn_reflns_av_R_equivalents 0.0937
_diffrn_reflns_av_unetI/netI 0.0790
_diffrn_reflns_Laue_measured_fraction_full 0.990
_diffrn_reflns_Laue_measured_fraction_max 0.990
_diffrn_reflns_limit_h_max 12
_diffrn_reflns_limit_h_min -12
_diffrn_reflns_limit_k_max 28
_diffrn_reflns_limit_k_min -28
_diffrn_reflns_limit_l_max 29
_diffrn_reflns_limit_l_min -29
_diffrn_reflns_number 84261
_diffrn_reflns_point_group_measured_fraction_full 0.990
_diffrn_reflns_point_group_measured_fraction_max 0.990
_diffrn_reflns_theta_full 25.097
_diffrn_reflns_theta_max 25.096
_diffrn_reflns_theta_min 2.272
_diffrn_source 'microfocus sealed X-ray tube'
_diffrn_source_type 'Incoatec I\ms'
_exptl_absorpt_coefficient_mu 0.634
_exptl_absorpt_correction_T_max 0.86
_exptl_absorpt_correction_T_min 0.84
_exptl_absorpt_correction_type multi-scan
_exptl_absorpt_process_details
;
SADABS-2016/2 (Krause et al., 2015) was used for absorption correction.
;
_exptl_crystal_colour colorless
_exptl_crystal_density_diffrn 1.243
_exptl_crystal_density_method 'not measured'
_exptl_crystal_description block
_exptl_crystal_F_000 2136
_exptl_crystal_size_max 0.24
_exptl_crystal_size_mid 0.22
_exptl_crystal_size_min 0.20
_refine_diff_density_max 2.572
_refine_diff_density_min -1.174
_refine_diff_density_rms 0.141
_refine_ls_extinction_method none
_refine_ls_goodness_of_fit_ref 1.026
_refine_ls_hydrogen_treatment constr
_refine_ls_matrix_type full
_refine_ls_number_parameters 1096
_refine_ls_number_reflns 20012
_refine_ls_number_restraints 296
_refine_ls_restrained_S_all 1.032
_refine_ls_R_factor_all 0.1111
_refine_ls_R_factor_gt 0.0693
_refine_ls_shift/su_max 0.001
_refine_ls_shift/su_mean 0.000
_refine_ls_structure_factor_coef Fsqd
_refine_ls_weighting_details 'w=1/[\s^2^(Fo^2^)+(0.0940P)^2^+35.9553P] where P=(Fo^2^+2Fc^2^)/3'
_refine_ls_weighting_scheme calc
_refine_ls_wR_factor_gt 0.1836
_refine_ls_wR_factor_ref 0.2087
_reflns_Friedel_coverage 0.000
_reflns_number_gt 13317
_reflns_number_total 20012
_reflns_threshold_expression 'I > 2\s(I)'
_cod_data_source_file d0nj04576d2.cif
_cod_data_source_block Zr-MC-2
_cod_depositor_comments 'Adding full bibliography for 7060103--7060105.cif.'
_cod_original_formula_sum 'C85.50 H83.50 Cl2 N2.50 O22.50 Zr6'
_cod_database_code 7060105
_shelx_shelxl_version_number 2014/7
_shelx_space_group_comment
;
The symmetry employed for this shelxl refinement is uniquely defined
by the following loop, which should always be used as a source of
symmetry information in preference to the above space-group names.
They are only intended as comments.
;
_shelx_estimated_absorpt_t_max 0.54
_shelx_estimated_absorpt_t_min 0.21
_olex2_refinement_description
;
1. Fixed Uiso
 At 1.2 times of:
  All C(H) groups, All O(H) groups
 At 1.5 times of:
  All C(H,H,H) groups
2. Restrained distances
 C84-N2
 1.5 with sigma of 0.01
 N5-C85 = N5-C86 = N5-C87
 1.5 with sigma of 0.01
 O23-C85
 1.2 with sigma of 0.01
 N2-C82 \\sim N2-C84 \\sim N2-C83
 with sigma of 0.02
 N4-C80 \\sim N4-C79 \\sim N4-C81
 with sigma of 0.02
3. Uiso/Uaniso restraints and constraints
C83 \\sim O22 \\sim C82 \\sim N2 \\sim C84: within 3.8A with sigma of 0.01 and
sigma for terminal atoms of 0.03 within 3.8A
N4 \\sim O21 \\sim C79 \\sim C80 \\sim C81: within 3.8A with sigma of 0.01 and
sigma for terminal atoms of 0.03 within 3.8A
N5 \\sim C86 \\sim C85 \\sim C87 \\sim O23: within 3.8A with sigma of 0.01 and
sigma for terminal atoms of 0.03 within 3.8A
Uanis(C13) \\sim Ueq, Uanis(C76) \\sim Ueq, Uanis(C78) \\sim Ueq: with sigma of
0.01 and sigma for terminal atoms of 0.005
4. Rigid body (RIGU) restrains
 C18, C24, C42, C46, C60, C65, C67, C68
 with sigma for 1-2 distances of 0.001 and sigma for 1-3 distances of 0.001
 C9, C10, C11, C12, C13, C78
 with sigma for 1-2 distances of 0.001 and sigma for 1-3 distances of 0.001
5. Others
 Fixed Sof: N5(0.5) C86(0.5) H86A(0.5) H86B(0.5) H86C(0.5) O23(0.5) C85(0.5)
 H85(0.5) C87(0.5) H87A(0.5) H87B(0.5) H87C(0.5)
6.a Aromatic/amide H refined with riding coordinates:
 O3(H3), O4(H4), O5(H5), O7(H7), O8(H8), O16(H16), C7(H7A), C10(H10), C11(H11),
  C13(H13), C14(H14), C15(H15), C16(H16A), C17(H17), C20(H20), C22(H22),
 C23(H23), C24(H24), C25(H25), C27(H27), C28(H28), C29(H29), C32(H32), C33(H33),
  C34(H34), C35(H35), C36(H36), C37(H37), C38(H38), C39(H39), C40(H40),
 C41(H41), C42(H42), C43(H43), C44(H44), C45(H45), C47(H47), C48(H48), C49(H49),
  C50(H50), C51(H51), C52(H52), C54(H54), C56(H56), C57(H57), C58(H58),
 C59(H59), C60(H60), C61(H61), C62(H62), C63(H63), C64(H64), C65(H65), C66(H66),
  C67(H67), C68(H68), C69(H69), C70(H70), C71(H71), C72(H72), C73(H73),
 C74(H74), C75(H75), C76(H76), C77(H77), C78(H78), C79(H79), C85(H85), C82(H82)
6.b Idealised Me refined as rotating group:
 C80(H80A,H80B,H80C), C81(H81A,H81B,H81C), C86(H86A,H86B,H86C), C87(H87A,H87B,
 H87C), C83(H83A,H83B,H83C), C84(H84A,H84B,H84C)
;
_olex2_submission_special_instructions 'No special instructions were received'

loop_
_space_group_symop_operation_xyz
'x, y, z'
'-x, -y, -z'

loop_
_atom_site_label
_atom_site_type_symbol
_atom_site_fract_x
_atom_site_fract_y
_atom_site_fract_z
_atom_site_U_iso_or_equiv
_atom_site_adp_type
_atom_site_occupancy
_atom_site_site_symmetry_order
_atom_site_calc_flag
_atom_site_refinement_flags_posn
_atom_site_refinement_flags_adp
_atom_site_refinement_flags_occupancy
_atom_site_disorder_assembly
_atom_site_disorder_group
Zr1 Zr 0.60557(5) 0.12783(2) 0.43063(2) 0.02597(13) Uani 1 1 d . . . . .
Zr2 Zr 0.36182(6) 0.19837(3) 0.50116(2) 0.02924(14) Uani 1 1 d . . . . .
Zr3 Zr 0.33310(6) 0.19424(3) 0.37167(2) 0.02923(14) Uani 1 1 d . . . . .
Zr4 Zr 0.90541(6) 0.86520(3) 0.05497(2) 0.02829(14) Uani 1 1 d . . . . .
Zr5 Zr 1.03169(6) 0.83909(3) 0.17567(2) 0.03297(15) Uani 1 1 d . . . . .
Zr6 Zr 1.20740(6) 0.79226(3) 0.06915(3) 0.03166(15) Uani 1 1 d . . . . .
O1 O 0.4589(4) 0.20399(16) 0.41880(16) 0.0272(9) Uani 1 1 d . . . . .
O2 O 1.0248(4) 0.80091(17) 0.11466(16) 0.0286(10) Uani 1 1 d . . . . .
O3 O 0.4908(4) 0.11296(17) 0.51361(16) 0.0295(10) Uani 1 1 d . . . . .
H3 H 0.4959 0.0768 0.5481 0.035 Uiso 1 1 calc R U . . .
O4 O 0.2420(4) 0.17237(18) 0.45944(17) 0.0337(10) Uani 1 1 d . . . . .
H4 H 0.1654 0.1550 0.4763 0.040 Uiso 1 1 calc R U . . .
O5 O 0.4633(4) 0.10970(17) 0.39503(17) 0.0307(10) Uani 1 1 d . . . . .
H5 H 0.4589 0.0721 0.3905 0.037 Uiso 1 1 calc R U . . .
O6 O 0.6649(4) 0.18845(19) 0.34157(18) 0.0357(11) Uani 1 1 d . . . . .
O7 O 0.9331(4) 0.91110(18) 0.10885(17) 0.0343(11) Uani 1 1 d . . . . .
H7 H 0.9075 0.9537 0.1042 0.041 Uiso 1 1 calc R U . . .
O8 O 1.0960(4) 0.86852(18) 0.01181(16) 0.0306(10) Uani 1 1 d . . . . .
H8 H 1.1250 0.8977 -0.0250 0.037 Uiso 1 1 calc R U . . .
O9 O 0.4854(4) 0.2337(2) 0.30196(18) 0.0397(11) Uani 1 1 d . . . . .
O10 O 0.6907(4) 0.18960(19) 0.45412(19) 0.0375(11) Uani 1 1 d . . . . .
O11 O 0.7652(4) 0.8214(2) 0.12800(19) 0.0419(12) Uani 1 1 d . . . . .
O12 O 0.9182(4) 0.78221(19) 0.03428(19) 0.0407(11) Uani 1 1 d . . . . .
O13 O 1.1170(4) 0.73137(19) 0.04530(19) 0.0413(12) Uani 1 1 d . . . . .
O14 O 0.2857(4) 0.29412(18) 0.44980(19) 0.0394(12) Uani 1 1 d . . . . .
O15 O 0.5277(4) 0.24140(19) 0.49564(18) 0.0384(11) Uani 1 1 d . . . . .
O16 O 1.2100(4) 0.84582(19) 0.11984(17) 0.0352(10) Uani 1 1 d . . . . .
H16 H 1.2756 0.8678 0.1181 0.042 Uiso 1 1 calc R U . . .
O17 O 1.2278(5) 0.7089(2) 0.1495(2) 0.0456(13) Uani 1 1 d . . . . .
O18 O 0.8492(4) 0.8033(2) 0.20917(19) 0.0432(12) Uani 1 1 d . . . . .
O19 O 0.2685(4) 0.29198(19) 0.36349(19) 0.0410(12) Uani 1 1 d . . . . .
O20 O 1.1132(5) 0.7423(2) 0.21983(19) 0.0459(13) Uani 1 1 d . . . . .
C1 C 0.7029(6) 0.2918(3) 0.4408(3) 0.0394(16) Uani 1 1 d . . . . .
C2 C 0.5996(6) 0.2334(3) 0.3067(3) 0.0358(16) Uani 1 1 d . . . . .
C3 C 0.6363(6) 0.2374(3) 0.4659(3) 0.0351(15) Uani 1 1 d . . . . .
C4 C 0.7758(6) 0.7920(3) 0.1823(3) 0.0389(17) Uani 1 1 d . . . . .
C5 C 0.6609(6) 0.2890(3) 0.2703(3) 0.0380(17) Uani 1 1 d . . . . .
C6 C 0.9998(7) 0.7324(3) 0.0473(3) 0.0382(16) Uani 1 1 d . . . . .
C7 C 0.8325(7) 0.2866(3) 0.4243(3) 0.053(2) Uani 1 1 d . . . . .
H7A H 0.8817 0.2463 0.4319 0.064 Uiso 1 1 calc R U . . .
C8 C 0.9460(7) 0.6733(3) 0.0689(3) 0.0440(18) Uani 1 1 d . . . . .
C9 C 0.6992(7) 0.7418(3) 0.2157(3) 0.0491(10) Uani 1 1 d . U . . .
C10 C 0.6179(9) 0.7283(4) 0.1888(4) 0.0887(11) Uani 1 1 d . U . . .
H10 H 0.6078 0.7532 0.1492 0.106 Uiso 1 1 calc R U . . .
C11 C 0.5496(10) 0.6791(4) 0.2181(4) 0.0900(12) Uani 1 1 d . U . . .
H11 H 0.4918 0.6713 0.1987 0.108 Uiso 1 1 calc R U . . .
C12 C 0.5654(8) 0.6410(4) 0.2755(4) 0.0683(11) Uani 1 1 d . U . . .
C13 C 0.7060(9) 0.7083(4) 0.2740(4) 0.0812(12) Uani 1 1 d . U . . .
H13 H 0.7575 0.7190 0.2941 0.097 Uiso 1 1 calc R U . . .
C14 C 0.2299(9) 0.2443(4) 0.5752(3) 0.062(3) Uani 1 1 d . . . . .
H14 H 0.2079 0.2883 0.5623 0.075 Uiso 1 1 calc R U . . .
C15 C 0.8338(6) 0.0746(3) 0.4456(3) 0.0461(19) Uani 1 1 d . . . . .
H15 H 0.8915 0.0983 0.4481 0.055 Uiso 1 1 calc R U . . .
C16 C 0.5990(8) 0.3381(3) 0.2293(3) 0.056(2) Uani 1 1 d . . . . .
H16A H 0.5171 0.3360 0.2223 0.068 Uiso 1 1 calc R U . . .
C17 C 0.7825(8) 0.2921(3) 0.2801(4) 0.059(2) Uani 1 1 d . . . . .
H17 H 0.8275 0.2575 0.3077 0.071 Uiso 1 1 calc R U . . .
C18 C 0.3143(7) 0.3838(3) 0.3657(3) 0.0420(11) Uani 1 1 d . U . . .
C19 C 1.1568(7) 0.7002(3) 0.1977(3) 0.0466(19) Uani 1 1 d . . . . .
C20 C 0.7253(7) 0.0322(3) 0.4078(4) 0.057(2) Uani 1 1 d . . . . .
H20 H 0.6962 0.0210 0.3804 0.068 Uiso 1 1 calc R U . . .
C21 C 0.2856(6) 0.3191(3) 0.3949(3) 0.0384(17) Uani 1 1 d . . . . .
C22 C 0.8943(8) 0.3375(4) 0.3971(4) 0.061(2) Uani 1 1 d . . . . .
H22 H 0.9850 0.3321 0.3880 0.074 Uiso 1 1 calc R U . . .
C23 C 0.1594(7) 0.2043(4) 0.5712(3) 0.060(2) Uani 1 1 d . . . . .
H23 H 0.0800 0.2157 0.5561 0.072 Uiso 1 1 calc R U . . .
C24 C 0.3173(7) 0.4195(3) 0.3978(3) 0.0518(11) Uani 1 1 d . U . . .
H24 H 0.2891 0.4048 0.4387 0.062 Uiso 1 1 calc R U . . .
C25 C 0.3343(8) 0.2110(4) 0.6000(3) 0.058(2) Uani 1 1 d . . . . .
H25 H 0.3984 0.2274 0.6079 0.069 Uiso 1 1 calc R U . . .
C26 C 0.8238(9) 0.3972(4) 0.3828(4) 0.072(3) Uani 1 1 d . . . . .
C27 C 0.7571(7) 0.0383(3) 0.4925(3) 0.049(2) Uani 1 1 d . . . . .
H27 H 0.7526 0.0320 0.5327 0.059 Uiso 1 1 calc R U . . .
C28 C 0.7382(8) 0.9610(3) 0.0222(3) 0.058(2) Uani 1 1 d . . . . .
H28 H 0.7050 0.9817 0.0492 0.069 Uiso 1 1 calc R U . . .
C29 C 0.8437(7) 0.9727(3) -0.0194(4) 0.060(2) Uani 1 1 d . . . . .
H29 H 0.8957 1.0032 -0.0268 0.072 Uiso 1 1 calc R U . . .
C30 C 0.7732(8) 0.3968(3) 0.2086(4) 0.059(2) Uani 1 1 d . . . . .
C31 C 1.1191(7) 0.6369(3) 0.2321(3) 0.052(2) Uani 1 1 d . . . . .
C32 C 0.6868(7) 0.0123(3) 0.4681(4) 0.056(2) Uani 1 1 d . . . . .
H32 H 0.6244 -0.0140 0.4892 0.067 Uiso 1 1 calc R U . . .
C33 C 0.2246(9) 0.1455(4) 0.5930(3) 0.063(2) Uani 1 1 d . . . . .
H33 H 0.2003 0.1084 0.5950 0.076 Uiso 1 1 calc R U . . .
C34 C 0.8124(7) 0.0707(4) 0.3957(3) 0.056(2) Uani 1 1 d . . . . .
H34 H 0.8526 0.0919 0.3576 0.067 Uiso 1 1 calc R U . . .
C35 C 0.8167(8) 0.6734(3) 0.0745(4) 0.068(3) Uani 1 1 d . . . . .
H35 H 0.7609 0.7119 0.0615 0.082 Uiso 1 1 calc R U . . .
C36 C 0.1834(8) 0.1340(4) 0.3592(4) 0.069(2) Uani 1 1 d . . . . .
H36 H 0.1717 0.0953 0.3897 0.082 Uiso 1 1 calc R U . . .
C37 C 0.6549(9) 0.3914(4) 0.1974(4) 0.069(3) Uani 1 1 d . . . . .
H37 H 0.6125 0.4246 0.1678 0.082 Uiso 1 1 calc R U . . .
C38 C 1.3646(8) 0.8118(5) -0.0248(4) 0.070(3) Uani 1 1 d . . . . .
H38 H 1.3316 0.8319 -0.0611 0.084 Uiso 1 1 calc R U . . .
C39 C 0.3333(9) 0.1500(4) 0.6119(3) 0.064(3) Uani 1 1 d . . . . .
H39 H 0.3958 0.1162 0.6300 0.077 Uiso 1 1 calc R U . . .
C40 C 1.3969(8) 0.8410(4) 0.0066(4) 0.068(3) Uani 1 1 d . . . . .
H40 H 1.3871 0.8847 -0.0034 0.082 Uiso 1 1 calc R U . . .
C41 C 0.8605(8) 0.9315(4) -0.0489(3) 0.062(3) Uani 1 1 d . . . . .
H41 H 0.9256 0.9287 -0.0802 0.075 Uiso 1 1 calc R U . . .
C42 C 0.3604(8) 0.4757(3) 0.3716(4) 0.0582(11) Uani 1 1 d . U . . .
H42 H 0.3615 0.4996 0.3945 0.070 Uiso 1 1 calc R U . . .
C43 C 1.4388(8) 0.7391(5) 0.0549(4) 0.079(3) Uani 1 1 d . . . . .
H43 H 1.4649 0.7005 0.0844 0.095 Uiso 1 1 calc R U . . .
C44 C 0.2710(9) 0.1417(4) 0.3127(4) 0.069(2) Uani 1 1 d . . . . .
H44 H 0.3326 0.1097 0.3043 0.083 Uiso 1 1 calc R U . . .
C45 C 0.6893(7) 0.9145(4) 0.0181(3) 0.059(2) Uani 1 1 d . . . . .
H45 H 0.6145 0.8984 0.0411 0.070 Uiso 1 1 calc R U . . .
C46 C 0.4025(8) 0.4981(3) 0.3118(3) 0.0551(10) Uani 1 1 d . U . . .
C47 C 1.4440(8) 0.7984(5) 0.0533(4) 0.076(3) Uani 1 1 d . . . . .
H47 H 1.4766 0.8067 0.0815 0.091 Uiso 1 1 calc R U . . .
C48 C 1.0256(9) 0.6180(3) 0.0850(4) 0.066(3) Uani 1 1 d . . . . .
H48 H 1.1157 0.6172 0.0791 0.079 Uiso 1 1 calc R U . . .
C49 C 0.7819(10) 0.5061(4) 0.1473(4) 0.080(3) Uani 1 1 d . . . . .
H49 H 0.6956 0.5105 0.1413 0.096 Uiso 1 1 calc R U . . .
C50 C 1.1534(8) 0.8655(4) 0.2352(3) 0.075(2) Uani 1 1 d . . . . .
H50 H 1.2435 0.8522 0.2314 0.090 Uiso 1 1 calc R U . . .
C51 C 0.9606(10) 0.9210(4) 0.2228(4) 0.083(3) Uani 1 1 d . . . . .
H51 H 0.8932 0.9540 0.2085 0.100 Uiso 1 1 calc R U . . .
C52 C 0.6307(8) 0.3508(4) 0.4288(5) 0.076(3) Uani 1 1 d . . . . .
H52 H 0.5405 0.3552 0.4400 0.092 Uiso 1 1 calc R U . . .
C53 C 1.0333(9) 0.5250(4) 0.2888(4) 0.071(3) Uani 1 1 d . . . . .
C54 C 0.8363(9) 0.3459(4) 0.2493(4) 0.073(3) Uani 1 1 d . . . . .
H54 H 0.9182 0.3478 0.2563 0.088 Uiso 1 1 calc R U . . .
C55 C 0.8445(8) 0.5631(3) 0.1194(4) 0.064(2) Uani 1 1 d . . . . .
C56 C 1.0886(10) 0.9211(4) 0.2018(3) 0.072(2) Uani 1 1 d . . . . .
H56 H 1.1255 0.9534 0.1701 0.086 Uiso 1 1 calc R U . . .
C57 C 1.0611(11) 0.8327(4) 0.2756(3) 0.080(3) Uani 1 1 d . . . . .
H57 H 1.0785 0.7926 0.3046 0.096 Uiso 1 1 calc R U . . .
C58 C 0.7670(10) 0.6195(4) 0.0984(5) 0.083(3) Uani 1 1 d . . . . .
H58 H 0.6776 0.6208 0.1006 0.100 Uiso 1 1 calc R U . . .
C59 C 0.7629(8) 0.8954(4) -0.0234(3) 0.064(2) Uani 1 1 d . . . . .
H59 H 0.7509 0.8626 -0.0339 0.077 Uiso 1 1 calc R U . . .
C60 C 0.3506(9) 0.4076(4) 0.3068(4) 0.0683(13) Uani 1 1 d . U . . .
H60 H 0.3465 0.3842 0.2840 0.082 Uiso 1 1 calc R U . . .
C61 C 1.3876(8) 0.7478(4) 0.0049(4) 0.072(3) Uani 1 1 d . . . . .
H61 H 1.3717 0.7164 -0.0065 0.086 Uiso 1 1 calc R U . . .
C62 C 0.8326(10) 0.4527(4) 0.1779(4) 0.074(3) Uani 1 1 d . . . . .
H62 H 0.9206 0.4483 0.1814 0.088 Uiso 1 1 calc R U . . .
C63 C 0.2584(9) 0.2039(5) 0.2784(3) 0.083(3) Uani 1 1 d . . . . .
H63 H 0.3099 0.2223 0.2424 0.099 Uiso 1 1 calc R U . . .
C64 C 0.9461(9) 0.8654(5) 0.2678(3) 0.075(3) Uani 1 1 d . . . . .
H64 H 0.8672 0.8527 0.2895 0.090 Uiso 1 1 calc R U . . .
C65 C 0.3927(10) 0.4638(4) 0.2793(4) 0.0791(12) Uani 1 1 d . U . . .
H65 H 0.4152 0.4792 0.2379 0.095 Uiso 1 1 calc R U . . .
C66 C 0.8774(10) 0.4562(4) 0.3521(5) 0.093(4) Uani 1 1 d . . . . .
H66 H 0.8269 0.4927 0.3570 0.112 Uiso 1 1 calc R U . . .
C67 C 0.4554(9) 0.5572(4) 0.2820(4) 0.0703(11) Uani 1 1 d . U . . .
H67 H 0.4537 0.5763 0.2409 0.084 Uiso 1 1 calc R U . . .
C68 C 0.5042(9) 0.5858(4) 0.3065(4) 0.0763(13) Uani 1 1 d . U . . .
H68 H 0.4993 0.5690 0.3479 0.092 Uiso 1 1 calc R U . . .
C69 C 0.9830(10) 0.4621(4) 0.3204(4) 0.084(3) Uani 1 1 d . . . . .
H69 H 1.0353 0.4260 0.3154 0.101 Uiso 1 1 calc R U . . .
C70 C 0.9759(10) 0.5621(4) 0.1102(4) 0.077(3) Uani 1 1 d . . . . .
H70 H 1.0321 0.5236 0.1209 0.093 Uiso 1 1 calc R U . . .
C71 C 0.6900(9) 0.4035(4) 0.4003(5) 0.097(4) Uani 1 1 d . . . . .
H71 H 0.6403 0.4437 0.3926 0.116 Uiso 1 1 calc R U . . .
C72 C 0.1137(8) 0.1889(5) 0.3568(4) 0.086(3) Uani 1 1 d . . . . .
H72 H 0.0449 0.1962 0.3851 0.104 Uiso 1 1 calc R U . . .
C73 C 1.0405(10) 0.6269(5) 0.2830(4) 0.092(3) Uani 1 1 d . . . . .
H73 H 1.0153 0.6584 0.2996 0.111 Uiso 1 1 calc R U . . .
C74 C 1.1167(10) 0.5339(4) 0.2383(4) 0.083(3) Uani 1 1 d . . . . .
H74 H 1.1448 0.5017 0.2227 0.100 Uiso 1 1 calc R U . . .
C75 C 1.1587(10) 0.5893(4) 0.2105(4) 0.078(3) Uani 1 1 d . . . . .
H75 H 1.2169 0.5955 0.1754 0.093 Uiso 1 1 calc R U . . .
C76 C 0.1607(9) 0.2337(4) 0.3048(4) 0.079(2) Uani 1 1 d . U . . .
H76 H 0.1291 0.2770 0.2909 0.095 Uiso 1 1 calc R U . . .
C77 C 0.9968(11) 0.5706(4) 0.3109(5) 0.096(3) Uani 1 1 d . . . . .
H77 H 0.9397 0.5639 0.3465 0.115 Uiso 1 1 calc R U . . .
C78 C 0.6381(9) 0.6585(4) 0.3041(4) 0.0880(11) Uani 1 1 d . U . . .
H78 H 0.6420 0.6364 0.3447 0.106 Uiso 1 1 calc R U . . .
Cl1 Cl 0.8125(2) 1.04054(8) 0.10623(8) 0.0548(5) Uani 1 1 d . . . . .
Cl2 Cl 0.54121(18) 0.00639(7) 0.62984(7) 0.0463(4) Uani 1 1 d . . . . .
O21 O 0.4090(5) 0.8938(2) 0.1283(3) 0.0671(16) Uani 1 1 d . U . . .
N4 N 0.4627(6) 0.9686(3) 0.1524(3) 0.0581(17) Uani 1 1 d D U . . .
C79 C 0.4047(7) 0.9482(4) 0.1206(3) 0.061(2) Uani 1 1 d D U . . .
H79 H 0.3584 0.9786 0.0906 0.073 Uiso 1 1 calc R U . . .
C80 C 0.4480(10) 1.0354(4) 0.1423(5) 0.089(3) Uani 1 1 d D U . . .
H80A H 0.4186 1.0601 0.1042 0.134 Uiso 1 1 calc R U . . .
H80B H 0.5307 1.0458 0.1428 0.134 Uiso 1 1 calc R U . . .
H80C H 0.3850 1.0449 0.1732 0.134 Uiso 1 1 calc R U . . .
C81 C 0.5506(11) 0.9244(5) 0.1943(5) 0.126(4) Uani 1 1 d D U . . .
H81A H 0.5010 0.9064 0.2328 0.188 Uiso 1 1 calc R U . . .
H81B H 0.6135 0.9465 0.1979 0.188 Uiso 1 1 calc R U . . .
H81C H 0.5952 0.8911 0.1800 0.188 Uiso 1 1 calc R U . . .
N5 N 1.2198(8) 0.3457(4) 0.1051(4) 0.079(4) Uani 0.5 1 d D U P . .
C86 C 1.3098(14) 0.3068(6) 0.0738(6) 0.079(5) Uani 0.5 1 d D U P . .
H86A H 1.3979 0.3043 0.0800 0.119 Uiso 0.5 1 calc R U P . .
H86B H 1.3032 0.3259 0.0318 0.119 Uiso 0.5 1 calc R U P . .
H86C H 1.2872 0.2649 0.0891 0.119 Uiso 0.5 1 calc R U P . .
O23 O 1.1919(12) 0.3931(6) 0.1671(5) 0.104(5) Uani 0.5 1 d D U P . .
C85 C 1.2746(11) 0.3645(5) 0.1439(4) 0.089(5) Uani 0.5 1 d D U P . .
H85 H 1.3623 0.3551 0.1494 0.107 Uiso 0.5 1 calc R U P . .
C87 C 1.0887(10) 0.3724(10) 0.0858(8) 0.106(6) Uani 0.5 1 d D U P . .
H87A H 1.0683 0.3478 0.0659 0.160 Uiso 0.5 1 calc R U P . .
H87B H 1.0883 0.4156 0.0589 0.160 Uiso 0.5 1 calc R U P . .
H87C H 1.0245 0.3709 0.1202 0.160 Uiso 0.5 1 calc R U P . .
O22 O 1.0108(5) 0.1402(3) 0.5077(3) 0.0692(17) Uani 1 1 d . U . . .
N2 N 0.9025(6) 0.0825(2) 0.5933(2) 0.0533(16) Uani 1 1 d D U . . .
C83 C 0.8902(9) 0.0190(3) 0.6358(4) 0.069(2) Uani 1 1 d D U . . .
H83A H 0.9421 -0.0115 0.6194 0.103 Uiso 1 1 calc R U . . .
H83B H 0.8001 0.0133 0.6440 0.103 Uiso 1 1 calc R U . . .
H83C H 0.9202 0.0134 0.6722 0.103 Uiso 1 1 calc R U . . .
C82 C 0.9933(7) 0.0918(4) 0.5446(3) 0.056(2) Uani 1 1 d D U . . .
H82 H 1.0476 0.0559 0.5402 0.067 Uiso 1 1 calc R U . . .
C84 C 0.8126(12) 0.1367(4) 0.6032(5) 0.140(5) Uani 1 1 d D U . . .
H84A H 0.7245 0.1328 0.6025 0.210 Uiso 1 1 calc R U . . .
H84B H 0.8346 0.1753 0.5722 0.210 Uiso 1 1 calc R U . . .
H84C H 0.8200 0.1373 0.6413 0.210 Uiso 1 1 calc R U . . .

loop_
_atom_site_aniso_label
_atom_site_aniso_U_11
_atom_site_aniso_U_22
_atom_site_aniso_U_33
_atom_site_aniso_U_23
_atom_site_aniso_U_13
_atom_site_aniso_U_12
Zr1 0.0263(3) 0.0254(2) 0.0268(3) -0.0081(2) -0.0024(2) -0.0087(2)
Zr2 0.0307(3) 0.0292(3) 0.0281(3) -0.0102(2) 0.0017(2) -0.0106(2)
Zr3 0.0309(3) 0.0267(3) 0.0309(3) -0.0077(2) -0.0064(2) -0.0089(2)
Zr4 0.0308(3) 0.0267(3) 0.0262(3) -0.0051(2) -0.0028(2) -0.0111(2)
Zr5 0.0385(3) 0.0372(3) 0.0240(3) -0.0076(2) -0.0004(2) -0.0175(2)
Zr6 0.0310(3) 0.0295(3) 0.0304(3) -0.0054(2) -0.0008(2) -0.0095(2)
O1 0.029(2) 0.0223(18) 0.0287(19) -0.0076(15) -0.0010(16) -0.0074(15)
O2 0.031(2) 0.0303(19) 0.0232(18) -0.0050(15) -0.0027(16) -0.0122(16)
O3 0.034(2) 0.0283(19) 0.0240(19) -0.0033(15) -0.0042(16) -0.0113(16)
O4 0.030(2) 0.036(2) 0.034(2) -0.0086(17) -0.0017(17) -0.0141(17)
O5 0.036(2) 0.0243(18) 0.037(2) -0.0143(15) -0.0059(17) -0.0073(16)
O6 0.031(2) 0.033(2) 0.036(2) -0.0068(18) 0.0021(18) -0.0060(18)
O7 0.036(2) 0.029(2) 0.035(2) -0.0087(16) -0.0024(18) -0.0078(17)
O8 0.035(2) 0.030(2) 0.0230(19) -0.0047(15) 0.0006(17) -0.0095(17)
O9 0.045(3) 0.043(2) 0.031(2) -0.0080(18) -0.0057(19) -0.0165(19)
O10 0.035(2) 0.036(2) 0.048(2) -0.0175(17) -0.0039(19) -0.0143(17)
O11 0.042(2) 0.043(2) 0.038(2) -0.0050(19) -0.0036(19) -0.0209(19)
O12 0.053(3) 0.033(2) 0.041(2) -0.0104(17) -0.012(2) -0.0163(18)
O13 0.039(3) 0.038(2) 0.049(2) -0.0166(18) -0.002(2) -0.0123(19)
O14 0.045(3) 0.025(2) 0.044(2) -0.0109(17) -0.001(2) -0.0045(18)
O15 0.042(2) 0.041(2) 0.040(2) -0.0211(17) 0.0035(19) -0.0181(18)
O16 0.036(2) 0.042(2) 0.032(2) -0.0119(16) -0.0017(17) -0.0191(17)
O17 0.046(3) 0.036(2) 0.039(2) 0.004(2) -0.006(2) -0.010(2)
O18 0.041(2) 0.055(2) 0.036(2) -0.0127(19) 0.0053(19) -0.0280(19)
O19 0.046(3) 0.029(2) 0.050(2) -0.0108(18) -0.017(2) -0.0036(19)
O20 0.056(3) 0.043(2) 0.033(2) -0.0004(19) -0.007(2) -0.019(2)
C1 0.037(4) 0.041(3) 0.046(3) -0.020(3) 0.000(3) -0.013(3)
C2 0.044(4) 0.036(3) 0.027(3) -0.011(2) 0.004(3) -0.013(3)
C3 0.038(3) 0.037(3) 0.034(3) -0.014(2) -0.003(3) -0.013(3)
C4 0.034(3) 0.038(3) 0.041(4) -0.009(3) 0.004(3) -0.015(3)
C5 0.045(4) 0.033(3) 0.033(3) -0.007(3) 0.003(3) -0.016(3)
C6 0.058(4) 0.030(3) 0.029(3) -0.009(2) -0.004(3) -0.015(3)
C7 0.055(4) 0.046(3) 0.069(4) -0.030(3) 0.005(4) -0.025(3)
C8 0.058(4) 0.031(3) 0.045(4) -0.014(3) -0.004(3) -0.014(3)
C9 0.0522(19) 0.0436(18) 0.0502(13) -0.0085(11) -0.0068(11) -0.0203(14)
C10 0.1223(19) 0.0863(18) 0.0588(16) 0.0156(12) -0.0344(12) -0.0757(13)
C11 0.120(2) 0.0843(19) 0.0649(16) 0.0163(12) -0.0351(13) -0.0739(15)
C12 0.074(2) 0.0665(19) 0.0574(14) 0.0057(11) -0.0175(12) -0.0412(14)
C13 0.098(2) 0.0882(19) 0.0564(14) 0.0055(12) -0.0218(12) -0.0613(15)
C14 0.079(6) 0.049(4) 0.050(4) -0.024(3) 0.012(4) 0.002(4)
C15 0.024(3) 0.039(3) 0.077(5) -0.021(3) -0.011(3) -0.004(3)
C16 0.059(5) 0.040(4) 0.058(5) -0.002(3) -0.007(4) -0.014(3)
C17 0.060(5) 0.044(4) 0.065(5) -0.001(4) -0.015(4) -0.019(3)
C18 0.039(3) 0.0319(14) 0.0500(12) -0.0079(9) -0.0060(12) -0.0079(13)
C19 0.046(4) 0.040(4) 0.048(4) 0.001(3) -0.021(3) -0.015(3)
C20 0.047(4) 0.053(4) 0.086(5) -0.043(3) -0.032(3) 0.017(3)
C21 0.033(3) 0.034(3) 0.045(4) -0.011(3) -0.002(3) -0.006(3)
C22 0.051(4) 0.055(4) 0.079(5) -0.024(4) 0.007(4) -0.024(3)
C23 0.033(4) 0.091(6) 0.052(4) -0.026(4) 0.009(3) -0.015(4)
C24 0.061(3) 0.0400(12) 0.0535(14) -0.0123(9) -0.0023(13) -0.0194(12)
C25 0.058(5) 0.086(5) 0.042(4) -0.036(3) 0.012(3) -0.028(4)
C26 0.073(5) 0.055(4) 0.083(6) -0.008(4) -0.006(5) -0.037(4)
C27 0.050(4) 0.053(4) 0.040(4) -0.016(3) -0.014(3) 0.009(3)
C28 0.073(5) 0.041(4) 0.054(4) -0.017(3) -0.032(4) 0.022(4)
C29 0.059(4) 0.039(4) 0.066(5) 0.017(4) -0.030(4) -0.023(3)
C30 0.067(5) 0.049(4) 0.064(5) -0.019(3) -0.003(4) -0.022(4)
C31 0.052(4) 0.040(4) 0.055(4) 0.001(3) -0.015(3) -0.018(3)
C32 0.031(4) 0.026(3) 0.092(6) -0.009(4) -0.002(4) 0.004(3)
C33 0.096(6) 0.065(4) 0.034(4) -0.023(3) 0.028(4) -0.050(4)
C34 0.046(5) 0.055(4) 0.043(4) -0.010(3) 0.006(4) 0.010(4)
C35 0.060(5) 0.036(4) 0.103(6) -0.011(4) -0.020(5) -0.015(3)
C36 0.088(5) 0.068(4) 0.062(4) -0.007(3) -0.033(4) -0.046(3)
C37 0.086(6) 0.036(4) 0.065(5) 0.007(4) -0.013(5) -0.016(4)
C38 0.048(5) 0.095(7) 0.041(4) -0.009(4) 0.010(4) -0.002(5)
C39 0.086(6) 0.062(5) 0.025(3) -0.014(3) 0.004(4) 0.013(5)
C40 0.040(4) 0.063(5) 0.084(6) -0.016(4) 0.021(4) -0.018(4)
C41 0.052(5) 0.083(6) 0.027(3) -0.006(4) -0.010(3) 0.016(4)
C42 0.072(3) 0.0423(13) 0.0595(13) -0.0135(9) 0.0003(13) -0.0252(13)
C43 0.042(5) 0.076(6) 0.068(6) 0.002(5) 0.020(4) 0.014(4)
C44 0.076(5) 0.071(4) 0.085(5) -0.048(3) -0.042(4) 0.007(4)
C45 0.030(4) 0.070(5) 0.057(5) 0.003(4) -0.008(3) -0.016(3)
C46 0.060(2) 0.0404(12) 0.0590(12) -0.0111(8) -0.0008(11) -0.0159(11)
C47 0.031(4) 0.119(7) 0.091(6) -0.061(5) 0.004(4) -0.005(4)
C48 0.062(5) 0.041(4) 0.086(6) -0.007(4) -0.016(4) -0.017(4)
C49 0.089(7) 0.052(5) 0.094(7) -0.014(4) -0.010(5) -0.024(4)
C50 0.053(5) 0.136(6) 0.075(4) -0.074(3) -0.003(3) -0.034(4)
C51 0.110(7) 0.076(5) 0.085(5) -0.054(4) -0.052(5) 0.025(5)
C52 0.048(5) 0.045(4) 0.129(8) -0.013(5) -0.021(5) -0.019(3)
C53 0.069(5) 0.046(4) 0.094(6) -0.012(4) -0.011(5) -0.022(4)
C54 0.070(5) 0.064(5) 0.073(6) 0.005(4) -0.011(4) -0.040(4)
C55 0.073(5) 0.042(4) 0.073(5) -0.007(4) -0.002(4) -0.031(3)
C56 0.115(7) 0.076(4) 0.044(4) -0.030(3) 0.007(4) -0.053(4)
C57 0.153(8) 0.069(5) 0.027(3) -0.010(3) -0.031(4) -0.033(5)
C58 0.071(6) 0.048(5) 0.123(8) -0.015(5) -0.009(6) -0.025(4)
C59 0.083(5) 0.047(4) 0.075(4) -0.017(3) -0.059(3) 0.000(4)
C60 0.104(3) 0.0495(14) 0.0520(13) -0.0120(10) 0.0029(13) -0.0369(15)
C61 0.040(4) 0.084(5) 0.101(6) -0.057(4) 0.020(4) -0.015(4)
C62 0.084(6) 0.052(5) 0.078(6) -0.007(4) -0.010(5) -0.027(4)
C63 0.081(5) 0.137(7) 0.038(4) -0.012(4) -0.025(3) -0.054(5)
C64 0.065(5) 0.136(6) 0.049(4) -0.056(4) 0.012(4) -0.043(5)
C65 0.126(3) 0.0551(12) 0.0570(14) -0.0130(9) 0.0089(13) -0.0493(12)
C66 0.087(6) 0.065(5) 0.112(8) -0.010(5) 0.012(6) -0.045(4)
C67 0.089(2) 0.0497(13) 0.0688(19) -0.0113(10) 0.0007(15) -0.0326(12)
C68 0.099(3) 0.0560(17) 0.073(2) -0.0123(13) -0.0022(17) -0.0392(15)
C69 0.089(7) 0.071(5) 0.084(6) -0.006(5) -0.010(5) -0.038(5)
C70 0.089(7) 0.028(4) 0.104(7) -0.006(4) -0.021(5) -0.014(4)
C71 0.065(6) 0.040(4) 0.164(10) -0.006(5) -0.015(6) -0.022(4)
C72 0.034(4) 0.178(7) 0.089(5) -0.091(4) -0.003(4) -0.027(4)
C73 0.120(8) 0.084(6) 0.072(6) -0.022(5) 0.029(6) -0.063(5)
C74 0.106(7) 0.053(4) 0.085(6) -0.015(4) 0.014(6) -0.042(4)
C75 0.088(6) 0.048(5) 0.080(6) 0.000(4) -0.004(5) -0.027(4)
C76 0.089(5) 0.068(4) 0.100(5) -0.036(3) -0.061(4) 0.006(4)
C77 0.115(7) 0.082(6) 0.082(7) -0.017(5) 0.030(6) -0.063(5)
C78 0.106(2) 0.0927(17) 0.0638(16) 0.0084(12) -0.0263(13) -0.0663(13)
Cl1 0.0710(12) 0.0368(8) 0.0451(9) -0.0094(7) 0.0131(9) -0.0149(8)
Cl2 0.0628(11) 0.0350(8) 0.0432(8) -0.0104(6) -0.0128(8) -0.0133(7)
O21 0.057(3) 0.063(3) 0.090(4) -0.027(3) -0.016(3) -0.023(2)
N4 0.057(3) 0.056(3) 0.064(3) -0.016(3) -0.027(3) -0.008(3)
C79 0.048(4) 0.069(4) 0.065(4) -0.012(3) -0.019(3) -0.019(3)
C80 0.092(5) 0.062(5) 0.113(6) -0.004(4) -0.047(5) -0.033(4)
C81 0.131(8) 0.078(6) 0.176(8) -0.045(6) -0.062(7) 0.005(6)
N5 0.065(6) 0.074(6) 0.087(6) -0.027(5) -0.005(6) 0.003(6)
C86 0.046(8) 0.103(9) 0.077(8) -0.035(8) -0.007(7) 0.014(8)
O23 0.095(8) 0.111(8) 0.093(8) -0.034(7) -0.006(7) -0.001(7)
C85 0.071(7) 0.080(7) 0.087(7) -0.016(6) -0.002(6) 0.010(6)
C87 0.083(10) 0.107(9) 0.131(10) -0.072(8) 0.015(9) 0.008(9)
O22 0.048(3) 0.074(3) 0.069(3) -0.002(3) -0.002(3) -0.026(3)
N2 0.049(3) 0.055(3) 0.056(3) -0.023(3) 0.000(3) -0.009(3)
C83 0.074(5) 0.061(4) 0.074(5) -0.029(4) 0.004(4) -0.023(4)
C82 0.039(4) 0.066(4) 0.064(4) -0.025(3) -0.005(3) -0.012(3)
C84 0.195(10) 0.080(7) 0.105(7) -0.008(6) 0.011(8) -0.018(7)

loop_
_atom_type_symbol
_atom_type_description
_atom_type_scat_dispersion_real
_atom_type_scat_dispersion_imag
_atom_type_scat_source
C C 0.0033 0.0016 'International Tables Vol C Tables 4.2.6.8 and 6.1.1.4'
H H 0.0000 0.0000 'International Tables Vol C Tables 4.2.6.8 and 6.1.1.4'
Cl Cl 0.1484 0.1585 'International Tables Vol C Tables 4.2.6.8 and 6.1.1.4'
N N 0.0061 0.0033 'International Tables Vol C Tables 4.2.6.8 and 6.1.1.4'
O O 0.0106 0.0060 'International Tables Vol C Tables 4.2.6.8 and 6.1.1.4'
Zr Zr -2.9673 0.5597 'International Tables Vol C Tables 4.2.6.8 and 6.1.1.4'

loop_
_geom_angle_atom_site_label_1
_geom_angle_atom_site_label_2
_geom_angle_atom_site_label_3
_geom_angle
_geom_angle_site_symmetry_1
_geom_angle_site_symmetry_3
_geom_angle_publ_flag
Zr3 Zr1 Zr2 60.101(18) . . ?
O1 Zr1 Zr2 36.27(10) . . ?
O1 Zr1 Zr3 36.19(11) . . ?
O1 Zr1 O3 73.84(14) . . ?
O1 Zr1 O5 73.27(15) . . ?
O1 Zr1 O6 78.07(15) . . ?
O1 Zr1 O10 79.31(16) . . ?
O1 Zr1 C15 153.1(2) . . ?
O1 Zr1 C20 151.3(2) . . ?
O1 Zr1 C27 153.0(2) . . ?
O1 Zr1 C32 152.2(2) . . ?
O1 Zr1 C34 152.25(19) . . ?
O3 Zr1 Zr2 38.19(10) . . ?
O3 Zr1 Zr3 86.68(11) . . ?
O3 Zr1 O6 150.92(15) . . ?
O3 Zr1 O10 84.59(16) . . ?
O3 Zr1 C15 109.3(2) . . ?
O3 Zr1 C20 117.7(2) . . ?
O3 Zr1 C27 81.87(19) . . ?
O3 Zr1 C32 86.8(2) . . ?
O3 Zr1 C34 133.60(19) . . ?
O5 Zr1 Zr2 86.04(11) . . ?
O5 Zr1 Zr3 37.76(10) . . ?
O5 Zr1 O3 92.73(15) . . ?
O5 Zr1 O6 86.24(16) . . ?
O5 Zr1 O10 152.07(15) . . ?
O5 Zr1 C15 131.8(2) . . ?
O5 Zr1 C20 79.8(2) . . ?
O5 Zr1 C27 120.4(2) . . ?
O5 Zr1 C32 88.3(2) . . ?
O5 Zr1 C34 104.6(2) . . ?
O6 Zr1 Zr2 112.87(11) . . ?
O6 Zr1 Zr3 74.81(11) . . ?
O6 Zr1 O10 82.96(16) . . ?
O6 Zr1 C15 92.5(2) . . ?
O6 Zr1 C20 90.8(2) . . ?
O6 Zr1 C27 123.4(2) . . ?
O6 Zr1 C32 122.2(2) . . ?
O6 Zr1 C34 74.2(2) . . ?
O10 Zr1 Zr2 74.70(11) . . ?
O10 Zr1 Zr3 114.33(11) . . ?
O10 Zr1 C15 74.5(2) . . ?
O10 Zr1 C20 125.9(2) . . ?
O10 Zr1 C27 86.8(2) . . ?
O10 Zr1 C32 119.2(2) . . ?
O10 Zr1 C34 97.1(2) . . ?
C15 Zr1 Zr2 136.81(19) . . ?
C15 Zr1 Zr3 162.86(18) . . ?
C15 Zr1 C20 52.1(2) . . ?
C15 Zr1 C27 31.7(2) . . ?
C20 Zr1 Zr2 151.55(18) . . ?
C20 Zr1 Zr3 115.50(18) . . ?
C20 Zr1 C27 53.0(3) . . ?
C27 Zr1 Zr2 117.55(17) . . ?
C27 Zr1 Zr3 154.89(18) . . ?
C32 Zr1 Zr2 124.05(18) . . ?
C32 Zr1 Zr3 125.03(19) . . ?
C32 Zr1 C15 52.5(2) . . ?
C32 Zr1 C20 31.9(3) . . ?
C32 Zr1 C27 32.4(3) . . ?
C34 Zr1 Zr2 167.9(2) . . ?
C34 Zr1 Zr3 132.0(2) . . ?
C34 Zr1 C15 31.1(3) . . ?
C34 Zr1 C20 31.1(3) . . ?
C34 Zr1 C27 52.1(2) . . ?
C34 Zr1 C32 52.0(2) . . ?
Zr1 Zr2 Zr3 59.932(18) . . ?
O1 Zr2 Zr1 36.43(10) . . ?
O1 Zr2 Zr3 35.99(11) . . ?
O1 Zr2 O3 73.87(14) . . ?
O1 Zr2 O4 73.00(16) . . ?
O1 Zr2 O14 80.16(15) . . ?
O1 Zr2 O15 77.76(16) . . ?
O1 Zr2 C14 153.7(2) . . ?
O1 Zr2 C23 152.2(2) . . ?
O1 Zr2 C25 153.6(2) . . ?
O1 Zr2 C33 151.2(2) . . ?
O1 Zr2 C39 152.4(2) . . ?
O3 Zr2 Zr1 38.05(10) . . ?
O3 Zr2 Zr3 86.43(11) . . ?
O3 Zr2 O14 153.57(15) . . ?
O3 Zr2 O15 87.33(16) . . ?
O3 Zr2 C14 130.4(2) . . ?
O3 Zr2 C23 120.9(2) . . ?
O3 Zr2 C25 103.1(2) . . ?
O3 Zr2 C33 89.4(2) . . ?
O3 Zr2 C39 79.5(2) . . ?
O4 Zr2 Zr1 85.30(11) . . ?
O4 Zr2 Zr3 37.79(10) . . ?
O4 Zr2 O3 91.71(16) . . ?
O4 Zr2 O14 85.26(17) . . ?
O4 Zr2 O15 149.79(15) . . ?
O4 Zr2 C14 111.1(3) . . ?
O4 Zr2 C23 82.6(2) . . ?
O4 Zr2 C25 133.3(2) . . ?
O4 Zr2 C33 84.5(2) . . ?
O4 Zr2 C39 115.1(3) . . ?
O14 Zr2 Zr1 115.53(12) . . ?
O14 Zr2 Zr3 75.13(13) . . ?
O14 Zr2 O15 82.42(16) . . ?
O14 Zr2 C14 74.4(2) . . ?
O14 Zr2 C23 84.8(2) . . ?
O14 Zr2 C25 97.9(2) . . ?
O14 Zr2 C33 116.4(2) . . ?
O14 Zr2 C39 125.5(2) . . ?
O15 Zr2 Zr1 75.46(11) . . ?
O15 Zr2 Zr3 112.09(11) . . ?
O15 Zr2 C14 92.0(3) . . ?
O15 Zr2 C23 123.4(2) . . ?
O15 Zr2 C25 75.9(2) . . ?
O15 Zr2 C33 125.6(2) . . ?
O15 Zr2 C39 94.4(3) . . ?
C14 Zr2 Zr1 162.1(2) . . ?
C14 Zr2 Zr3 137.9(2) . . ?
C14 Zr2 C25 30.5(3) . . ?
C23 Zr2 Zr1 155.3(2) . . ?
C23 Zr2 Zr3 117.2(2) . . ?
C23 Zr2 C14 31.7(3) . . ?
C23 Zr2 C25 51.7(3) . . ?
C23 Zr2 C39 52.1(3) . . ?
C25 Zr2 Zr1 131.87(19) . . ?
C25 Zr2 Zr3 168.08(19) . . ?
C33 Zr2 Zr1 125.84(19) . . ?
C33 Zr2 Zr3 121.8(2) . . ?
C33 Zr2 C14 52.2(3) . . ?
C33 Zr2 C23 31.6(3) . . ?
C33 Zr2 C25 52.2(3) . . ?
C33 Zr2 C39 32.1(3) . . ?
C39 Zr2 Zr1 116.12(19) . . ?
C39 Zr2 Zr3 149.4(2) . . ?
C39 Zr2 C14 51.2(3) . . ?
C39 Zr2 C25 30.9(3) . . ?
Zr1 Zr3 Zr2 59.967(18) . . ?
O1 Zr3 Zr1 36.42(10) . . ?
O1 Zr3 Zr2 36.06(10) . . ?
O1 Zr3 O4 73.29(15) . . ?
O1 Zr3 O5 73.47(15) . . ?
O1 Zr3 O9 78.13(16) . . ?
O1 Zr3 O19 79.68(16) . . ?
O1 Zr3 C36 151.2(2) . . ?
O1 Zr3 C44 152.0(2) . . ?
O1 Zr3 C63 153.9(2) . . ?
O1 Zr3 C72 152.5(2) . . ?
O1 Zr3 C76 154.5(2) . . ?
O4 Zr3 Zr1 85.49(11) . . ?
O4 Zr3 Zr2 38.01(12) . . ?
O4 Zr3 O9 150.65(17) . . ?
O4 Zr3 O19 85.58(16) . . ?
O4 Zr3 C36 86.7(2) . . ?
O4 Zr3 C44 116.1(2) . . ?
O4 Zr3 C63 132.5(2) . . ?
O4 Zr3 C72 80.9(2) . . ?
O4 Zr3 C76 108.3(3) . . ?
O5 Zr3 Zr1 37.72(11) . . ?
O5 Zr3 Zr2 85.90(11) . . ?
O5 Zr3 O4 91.25(15) . . ?
O5 Zr3 O9 86.90(15) . . ?
O5 Zr3 O19 152.71(17) . . ?
O5 Zr3 C36 86.8(2) . . ?
O5 Zr3 C44 79.9(2) . . ?
O5 Zr3 C63 105.5(3) . . ?
O5 Zr3 C72 117.0(3) . . ?
O5 Zr3 C76 131.1(2) . . ?
O9 Zr3 Zr1 75.25(11) . . ?
O9 Zr3 Zr2 112.70(12) . . ?
O9 Zr3 O19 82.87(17) . . ?
O9 Zr3 C36 122.4(2) . . ?
O9 Zr3 C44 92.4(2) . . ?
O9 Zr3 C63 75.8(2) . . ?
O9 Zr3 C72 125.7(2) . . ?
O9 Zr3 C76 94.7(3) . . ?
O19 Zr3 Zr1 115.00(12) . . ?
O19 Zr3 Zr2 74.98(12) . . ?
O19 Zr3 C36 119.9(2) . . ?
O19 Zr3 C44 125.7(2) . . ?
O19 Zr3 C63 96.5(3) . . ?
O19 Zr3 C72 89.3(3) . . ?
O19 Zr3 C76 75.1(2) . . ?
C36 Zr3 Zr1 123.55(19) . . ?
C36 Zr3 Zr2 123.80(19) . . ?
C36 Zr3 C44 30.4(3) . . ?
C36 Zr3 C63 51.4(3) . . ?
C36 Zr3 C76 51.7(3) . . ?
C44 Zr3 Zr1 115.8(2) . . ?
C44 Zr3 Zr2 150.5(2) . . ?
C44 Zr3 C63 31.6(3) . . ?
C44 Zr3 C76 51.3(3) . . ?
C63 Zr3 Zr1 133.5(2) . . ?
C63 Zr3 Zr2 166.5(2) . . ?
C63 Zr3 C76 30.6(3) . . ?
C72 Zr3 Zr1 151.2(2) . . ?
C72 Zr3 Zr2 116.8(2) . . ?
C72 Zr3 C36 30.8(3) . . ?
C72 Zr3 C44 51.0(3) . . ?
C72 Zr3 C63 51.8(3) . . ?
C72 Zr3 C76 32.2(3) . . ?
C76 Zr3 Zr1 164.1(2) . . ?
C76 Zr3 Zr2 136.0(2) . . ?
Zr5 Zr4 Zr6 59.895(19) . . ?
O2 Zr4 Zr5 36.19(11) . . ?
O2 Zr4 Zr6 36.18(10) . . ?
O2 Zr4 O7 73.75(16) . . ?
O2 Zr4 O8 73.16(14) . . ?
O2 Zr4 O11 78.62(15) . . ?
O2 Zr4 O12 79.27(16) . . ?
O2 Zr4 C28 153.0(2) . . ?
O2 Zr4 C29 151.8(2) . . ?
O2 Zr4 C41 151.7(2) . . ?
O2 Zr4 C45 153.88(19) . . ?
O2 Zr4 C59 152.8(2) . . ?
O7 Zr4 Zr5 38.13(10) . . ?
O7 Zr4 Zr6 86.57(11) . . ?
O7 Zr4 O11 85.38(17) . . ?
O7 Zr4 O12 152.39(15) . . ?
O7 Zr4 C28 81.3(2) . . ?
O7 Zr4 C29 86.8(2) . . ?
O7 Zr4 C41 117.9(3) . . ?
O7 Zr4 C45 107.6(2) . . ?
O7 Zr4 C59 132.8(2) . . ?
O8 Zr4 Zr5 85.39(11) . . ?
O8 Zr4 Zr6 37.73(10) . . ?
O8 Zr4 O7 92.08(16) . . ?
O8 Zr4 O11 151.20(15) . . ?
O8 Zr4 O12 85.60(16) . . ?
O8 Zr4 C28 118.6(2) . . ?
O8 Zr4 C29 87.7(2) . . ?
O8 Zr4 C41 80.4(2) . . ?
O8 Zr4 C45 131.9(2) . . ?
O8 Zr4 C59 106.7(2) . . ?
O11 Zr4 Zr5 74.96(12) . . ?
O11 Zr4 Zr6 113.48(12) . . ?
O11 Zr4 C28 89.4(2) . . ?
O11 Zr4 C29 120.7(2) . . ?
O11 Zr4 C41 125.9(2) . . ?
O11 Zr4 C45 75.6(2) . . ?
O11 Zr4 C59 95.7(2) . . ?
O12 Zr4 Zr5 114.32(11) . . ?
O12 Zr4 Zr6 74.83(12) . . ?
O12 Zr4 O11 83.65(17) . . ?
O12 Zr4 C28 123.7(2) . . ?
O12 Zr4 C29 120.5(2) . . ?
O12 Zr4 C41 88.9(3) . . ?
O12 Zr4 C45 94.0(2) . . ?
O12 Zr4 C59 73.7(2) . . ?
C28 Zr4 Zr5 117.39(19) . . ?
C28 Zr4 Zr6 153.2(2) . . ?
C28 Zr4 C29 31.4(3) . . ?
C28 Zr4 C41 52.1(3) . . ?
C28 Zr4 C45 31.2(3) . . ?
C29 Zr4 Zr5 123.9(2) . . ?
C29 Zr4 Zr6 124.56(18) . . ?
C29 Zr4 C41 31.9(3) . . ?
C29 Zr4 C45 51.6(2) . . ?
C41 Zr4 Zr5 151.8(2) . . ?
C41 Zr4 Zr6 115.86(18) . . ?
C41 Zr4 C45 51.6(2) . . ?
C45 Zr4 Zr5 135.9(2) . . ?
C45 Zr4 Zr6 164.1(2) . . ?
C59 Zr4 Zr5 166.4(2) . . ?
C59 Zr4 Zr6 133.7(2) . . ?
C59 Zr4 C28 51.6(3) . . ?
C59 Zr4 C29 52.3(3) . . ?
C59 Zr4 C41 31.9(3) . . ?
C59 Zr4 C45 30.4(3) . . ?
Zr6 Zr5 Zr4 60.060(19) . . ?
O2 Zr5 Zr4 36.51(10) . . ?
O2 Zr5 Zr6 36.18(11) . . ?
O2 Zr5 O7 74.02(16) . . ?
O2 Zr5 O16 73.30(16) . . ?
O2 Zr5 O18 79.17(16) . . ?
O2 Zr5 O20 79.17(17) . . ?
O2 Zr5 C50 151.3(2) . . ?
O2 Zr5 C51 153.2(2) . . ?
O2 Zr5 C56 151.0(2) . . ?
O2 Zr5 C57 153.6(2) . . ?
O2 Zr5 C64 153.9(2) . . ?
O7 Zr5 Zr4 38.09(12) . . ?
O7 Zr5 Zr6 86.68(12) . . ?
O7 Zr5 O18 86.13(16) . . ?
O7 Zr5 O20 152.60(18) . . ?
O7 Zr5 C50 120.2(2) . . ?
O7 Zr5 C51 80.2(2) . . ?
O7 Zr5 C56 88.5(2) . . ?
O7 Zr5 C57 130.9(3) . . ?
O7 Zr5 C64 104.6(2) . . ?
O16 Zr5 Zr4 85.37(11) . . ?
O16 Zr5 Zr6 37.92(12) . . ?
O16 Zr5 O7 91.80(15) . . ?
O16 Zr5 O18 151.85(18) . . ?
O16 Zr5 O20 85.80(16) . . ?
O16 Zr5 C50 81.0(2) . . ?
O16 Zr5 C51 115.2(3) . . ?
O16 Zr5 C56 84.7(2) . . ?
O16 Zr5 C57 109.7(3) . . ?
O16 Zr5 C64 132.5(2) . . ?
O18 Zr5 Zr4 75.76(12) . . ?
O18 Zr5 Zr6 113.96(13) . . ?
O18 Zr5 C50 123.9(2) . . ?
O18 Zr5 C51 92.1(3) . . ?
O18 Zr5 C56 123.3(3) . . ?
O18 Zr5 C57 92.4(3) . . ?
O18 Zr5 C64 74.7(2) . . ?
O20 Zr5 Zr4 114.56(13) . . ?
O20 Zr5 Zr6 74.73(13) . . ?
O20 Zr5 O18 83.38(17) . . ?
O20 Zr5 C50 86.4(3) . . ?
O20 Zr5 C51 125.3(2) . . ?
O20 Zr5 C56 118.4(2) . . ?
O20 Zr5 C57 75.0(2) . . ?
O20 Zr5 C64 97.0(2) . . ?
C50 Zr5 Zr4 154.1(2) . . ?
C50 Zr5 Zr6 115.9(2) . . ?
C50 Zr5 C51 52.1(3) . . ?
C50 Zr5 C56 32.0(3) . . ?
C50 Zr5 C57 32.1(3) . . ?
C50 Zr5 C64 52.1(3) . . ?
C51 Zr5 Zr4 116.9(2) . . ?
C51 Zr5 Zr6 149.9(2) . . ?
C51 Zr5 C64 31.3(3) . . ?
C56 Zr5 Zr4 125.02(19) . . ?
C56 Zr5 Zr6 122.0(2) . . ?
C56 Zr5 C51 31.6(3) . . ?
C56 Zr5 C57 52.3(3) . . ?
C56 Zr5 C64 52.4(3) . . ?
C57 Zr5 Zr4 163.2(3) . . ?
C57 Zr5 Zr6 136.6(3) . . ?
C57 Zr5 C51 50.7(3) . . ?
C57 Zr5 C64 30.0(3) . . ?
C64 Zr5 Zr4 133.3(2) . . ?
C64 Zr5 Zr6 166.6(2) . . ?
Zr5 Zr6 Zr4 60.045(19) . . ?
O2 Zr6 Zr4 36.50(10) . . ?
O2 Zr6 Zr5 36.18(12) . . ?
O2 Zr6 O8 73.47(14) . . ?
O2 Zr6 O13 79.18(16) . . ?
O2 Zr6 O16 73.51(16) . . ?
O2 Zr6 O17 79.40(16) . . ?
O2 Zr6 C38 152.5(2) . . ?
O2 Zr6 C40 149.7(2) . . ?
O2 Zr6 C43 154.3(2) . . ?
O2 Zr6 C47 151.5(3) . . ?
O2 Zr6 C61 154.8(2) . . ?
O8 Zr6 Zr4 37.74(10) . . ?
O8 Zr6 Zr5 85.53(11) . . ?
O8 Zr6 O13 86.93(16) . . ?
O8 Zr6 O16 90.49(16) . . ?
O8 Zr6 O17 152.20(16) . . ?
O8 Zr6 C38 80.5(2) . . ?
O8 Zr6 C40 85.6(2) . . ?
O8 Zr6 C43 132.0(2) . . ?
O8 Zr6 C47 115.1(2) . . ?
O8 Zr6 C61 107.0(2) . . ?
O13 Zr6 Zr4 75.57(12) . . ?
O13 Zr6 Zr5 114.02(12) . . ?
O13 Zr6 C38 90.9(3) . . ?
O13 Zr6 C40 122.1(3) . . ?
O13 Zr6 C43 97.0(3) . . ?
O13 Zr6 C47 126.8(3) . . ?
O13 Zr6 C61 75.7(2) . . ?
O16 Zr6 Zr4 85.51(12) . . ?
O16 Zr6 Zr5 38.13(11) . . ?
O16 Zr6 O13 152.14(16) . . ?
O16 Zr6 O17 87.54(17) . . ?
O16 Zr6 C38 116.0(3) . . ?
O16 Zr6 C40 85.3(3) . . ?
O16 Zr6 C43 105.2(3) . . ?
O16 Zr6 C47 79.1(3) . . ?
O16 Zr6 C61 131.2(3) . . ?
O17 Zr6 Zr4 114.49(12) . . ?
O17 Zr6 Zr5 75.91(13) . . ?
O17 Zr6 O13 82.10(18) . . ?
O17 Zr6 C38 124.9(2) . . ?
O17 Zr6 C40 121.8(2) . . ?
O17 Zr6 C43 74.9(2) . . ?
O17 Zr6 C47 91.7(3) . . ?
O17 Zr6 C61 95.0(2) . . ?
C38 Zr6 Zr4 116.3(2) . . ?
C38 Zr6 Zr5 150.7(2) . . ?
C38 Zr6 C43 51.7(3) . . ?
C38 Zr6 C61 31.6(3) . . ?
C40 Zr6 Zr4 122.3(2) . . ?
C40 Zr6 Zr5 122.4(2) . . ?
C40 Zr6 C38 31.3(3) . . ?
C40 Zr6 C43 52.1(3) . . ?
C40 Zr6 C47 30.3(3) . . ?
C40 Zr6 C61 52.5(3) . . ?
C43 Zr6 Zr4 166.4(2) . . ?
C43 Zr6 Zr5 133.4(3) . . ?
C43 Zr6 C61 31.6(3) . . ?
C47 Zr6 Zr4 149.0(2) . . ?
C47 Zr6 Zr5 115.4(2) . . ?
C47 Zr6 C38 50.8(3) . . ?
C47 Zr6 C43 31.9(3) . . ?
C47 Zr6 C61 52.1(3) . . ?
C61 Zr6 Zr4 134.9(2) . . ?
C61 Zr6 Zr5 165.0(2) . . ?
Zr2 O1 Zr1 107.30(16) . . ?
Zr3 O1 Zr1 107.39(18) . . ?
Zr3 O1 Zr2 107.95(17) . . ?
Zr5 O2 Zr4 107.30(18) . . ?
Zr5 O2 Zr6 107.64(18) . . ?
Zr6 O2 Zr4 107.32(16) . . ?
Zr1 O3 Zr2 103.76(15) . . ?
Zr1 O3 H3 128.1 . . ?
Zr2 O3 H3 128.1 . . ?
Zr2 O4 H4 127.9 . . ?
Zr3 O4 Zr2 104.20(17) . . ?
Zr3 O4 H4 127.9 . . ?
Zr1 O5 Zr3 104.53(17) . . ?
Zr1 O5 H5 127.7 . . ?
Zr3 O5 H5 127.7 . . ?
C2 O6 Zr1 129.4(4) . . ?
Zr4 O7 Zr5 103.78(18) . . ?
Zr4 O7 H7 128.1 . . ?
Zr5 O7 H7 128.1 . . ?
Zr4 O8 H8 127.7 . . ?
Zr6 O8 Zr4 104.52(15) . . ?
Zr6 O8 H8 127.7 . . ?
C2 O9 Zr3 128.0(4) . . ?
C3 O10 Zr1 128.6(4) . . ?
C4 O11 Zr4 130.4(4) . . ?
C6 O12 Zr4 128.7(4) . . ?
C6 O13 Zr6 127.2(4) . . ?
C21 O14 Zr2 128.4(4) . . ?
C3 O15 Zr2 128.7(4) . . ?
Zr5 O16 H16 128.0 . . ?
Zr6 O16 Zr5 103.95(18) . . ?
Zr6 O16 H16 128.0 . . ?
C19 O17 Zr6 126.2(4) . . ?
C4 O18 Zr5 129.3(4) . . ?
C21 O19 Zr3 128.7(4) . . ?
C19 O20 Zr5 128.0(4) . . ?
C7 C1 C3 122.1(6) . . ?
C7 C1 C52 118.8(6) . . ?
C52 C1 C3 118.8(6) . . ?
O6 C2 O9 123.5(6) . . ?
O6 C2 C5 117.6(6) . . ?
O9 C2 C5 118.9(5) . . ?
O10 C3 C1 117.2(6) . . ?
O15 C3 O10 123.8(6) . . ?
O15 C3 C1 119.0(6) . . ?
O11 C4 C9 118.3(6) . . ?
O18 C4 O11 123.8(6) . . ?
O18 C4 C9 117.8(6) . . ?
C16 C5 C2 121.0(7) . . ?
C16 C5 C17 119.7(6) . . ?
C17 C5 C2 119.2(6) . . ?
O12 C6 C8 115.6(6) . . ?
O13 C6 O12 123.9(6) . . ?
O13 C6 C8 120.5(6) . . ?
C1 C7 H7A 118.8 . . ?
C1 C7 C22 122.4(7) . . ?
C22 C7 H7A 118.8 . . ?
C35 C8 C6 121.4(6) . . ?
C48 C8 C6 119.7(7) . . ?
C48 C8 C35 118.9(7) . . ?
C10 C9 C4 120.0(7) . . ?
C10 C9 C13 118.5(7) . . ?
C13 C9 C4 121.5(7) . . ?
C9 C10 H10 119.2 . . ?
C9 C10 C11 121.5(8) . . ?
C11 C10 H10 119.2 . . ?
C10 C11 H11 119.9 . . ?
C10 C11 C12 120.3(9) . . ?
C12 C11 H11 119.9 . . ?
C11 C12 C68 122.3(9) . . ?
C78 C12 C11 117.7(8) . . ?
C78 C12 C68 119.9(8) . . ?
C9 C13 H13 119.7 . . ?
C9 C13 C78 120.6(9) . . ?
C78 C13 H13 119.7 . . ?
Zr2 C14 H14 117.3 . . ?
C23 C14 Zr2 73.5(5) . . ?
C23 C14 H14 125.5 . . ?
C25 C14 Zr2 75.6(5) . . ?
C25 C14 H14 125.5 . . ?
C25 C14 C23 108.9(8) . . ?
Zr1 C15 H15 117.7 . . ?
C27 C15 Zr1 74.8(4) . . ?
C27 C15 H15 125.7 . . ?
C34 C15 Zr1 73.8(4) . . ?
C34 C15 H15 125.7 . . ?
C34 C15 C27 108.5(7) . . ?
C5 C16 H16A 119.8 . . ?
C5 C16 C37 120.4(8) . . ?
C37 C16 H16A 119.8 . . ?
C5 C17 H17 120.2 . . ?
C54 C17 C5 119.6(7) . . ?
C54 C17 H17 120.2 . . ?
C24 C18 C21 121.2(6) . . ?
C60 C18 C21 120.8(7) . . ?
C60 C18 C24 117.6(7) . . ?
O17 C19 O20 123.7(6) . . ?
O17 C19 C31 119.3(7) . . ?
O20 C19 C31 117.0(6) . . ?
Zr1 C20 H20 119.1 . . ?
C32 C20 Zr1 73.1(4) . . ?
C32 C20 H20 126.6 . . ?
C34 C20 Zr1 73.1(4) . . ?
C34 C20 H20 126.6 . . ?
C34 C20 C32 106.7(7) . . ?
O14 C21 C18 117.6(6) . . ?
O19 C21 O14 124.2(6) . . ?
O19 C21 C18 118.1(6) . . ?
C7 C22 H22 120.0 . . ?
C7 C22 C26 120.0(8) . . ?
C26 C22 H22 120.0 . . ?
Zr2 C23 H23 117.7 . . ?
C14 C23 Zr2 74.8(4) . . ?
C14 C23 H23 126.3 . . ?
C33 C23 Zr2 73.2(4) . . ?
C33 C23 C14 107.4(8) . . ?
C33 C23 H23 126.3 . . ?
C18 C24 H24 119.4 . . ?
C42 C24 C18 121.1(7) . . ?
C42 C24 H24 119.4 . . ?
Zr2 C25 H25 118.5 . . ?
C14 C25 Zr2 74.0(5) . . ?
C14 C25 H25 125.7 . . ?
C14 C25 C39 108.6(8) . . ?
C39 C25 Zr2 73.7(4) . . ?
C39 C25 H25 125.7 . . ?
C22 C26 C66 125.7(8) . . ?
C22 C26 C71 118.3(7) . . ?
C71 C26 C66 115.9(8) . . ?
Zr1 C27 H27 118.7 . . ?
C15 C27 Zr1 73.5(4) . . ?
C15 C27 H27 127.0 . . ?
C15 C27 C32 105.9(7) . . ?
C32 C27 Zr1 72.8(4) . . ?
C32 C27 H27 127.0 . . ?
Zr4 C28 H28 116.5 . . ?
C29 C28 Zr4 74.6(4) . . ?
C29 C28 H28 125.9 . . ?
C45 C28 Zr4 75.1(4) . . ?
C45 C28 H28 125.9 . . ?
C45 C28 C29 108.2(8) . . ?
Zr4 C29 H29 117.5 . . ?
C28 C29 Zr4 74.1(4) . . ?
C28 C29 H29 126.3 . . ?
C28 C29 C41 107.4(7) . . ?
C41 C29 Zr4 74.2(4) . . ?
C41 C29 H29 126.3 . . ?
C37 C30 C62 122.6(8) . . ?
C54 C30 C37 117.8(7) . . ?
C54 C30 C62 119.5(8) . . ?
C73 C31 C19 120.3(8) . . ?
C73 C31 C75 118.8(8) . . ?
C75 C31 C19 120.8(7) . . ?
Zr1 C32 H32 116.4 . . ?
C20 C32 Zr1 75.0(4) . . ?
C20 C32 C27 108.1(7) . . ?
C20 C32 H32 125.9 . . ?
C27 C32 Zr1 74.8(4) . . ?
C27 C32 H32 125.9 . . ?
Zr2 C33 H33 115.2 . . ?
C23 C33 Zr2 75.2(4) . . ?
C23 C33 H33 126.4 . . ?
C23 C33 C39 107.1(8) . . ?
C39 C33 Zr2 75.5(4) . . ?
C39 C33 H33 126.4 . . ?
Zr1 C34 H34 116.2 . . ?
C15 C34 Zr1 75.1(4) . . ?
C15 C34 C20 110.6(7) . . ?
C15 C34 H34 124.7 . . ?
C20 C34 Zr1 75.7(4) . . ?
C20 C34 H34 124.7 . . ?
C8 C35 H35 119.4 . . ?
C58 C35 C8 121.2(8) . . ?
C58 C35 H35 119.4 . . ?
Zr3 C36 H36 116.8 . . ?
C44 C36 Zr3 75.3(5) . . ?
C44 C36 H36 125.3 . . ?
C44 C36 C72 109.5(8) . . ?
C72 C36 Zr3 74.5(5) . . ?
C72 C36 H36 125.3 . . ?
C16 C37 C30 120.9(7) . . ?
C16 C37 H37 119.6 . . ?
C30 C37 H37 119.6 . . ?
Zr6 C38 H38 118.4 . . ?
C40 C38 Zr6 72.8(5) . . ?
C40 C38 H38 125.4 . . ?
C40 C38 C61 109.2(8) . . ?
C61 C38 Zr6 75.1(5) . . ?
C61 C38 H38 125.4 . . ?
Zr2 C39 H39 118.2 . . ?
C25 C39 Zr2 75.4(4) . . ?
C25 C39 C33 108.0(8) . . ?
C25 C39 H39 126.0 . . ?
C33 C39 Zr2 72.4(4) . . ?
C33 C39 H39 126.0 . . ?
Zr6 C40 H40 114.7 . . ?
C38 C40 Zr6 75.9(5) . . ?
C38 C40 H40 125.7 . . ?
C47 C40 Zr6 75.9(5) . . ?
C47 C40 C38 108.6(9) . . ?
C47 C40 H40 125.7 . . ?
Zr4 C41 H41 117.9 . . ?
C29 C41 Zr4 73.9(4) . . ?
C29 C41 H41 126.8 . . ?
C59 C41 Zr4 73.6(4) . . ?
C59 C41 C29 106.5(7) . . ?
C59 C41 H41 126.8 . . ?
C24 C42 H42 119.8 . . ?
C24 C42 C46 120.4(8) . . ?
C46 C42 H42 119.8 . . ?
Zr6 C43 H43 117.8 . . ?
C47 C43 Zr6 73.0(5) . . ?
C47 C43 H43 126.7 . . ?
C61 C43 Zr6 74.6(5) . . ?
C61 C43 H43 126.7 . . ?
C61 C43 C47 106.5(8) . . ?
Zr3 C44 H44 117.2 . . ?
C36 C44 Zr3 74.3(5) . . ?
C36 C44 H44 125.7 . . ?
C36 C44 C63 108.6(8) . . ?
C63 C44 Zr3 74.7(5) . . ?
C63 C44 H44 125.7 . . ?
Zr4 C45 H45 118.8 . . ?
C28 C45 Zr4 73.7(4) . . ?
C28 C45 H45 125.4 . . ?
C59 C45 Zr4 73.9(5) . . ?
C59 C45 C28 109.3(7) . . ?
C59 C45 H45 125.4 . . ?
C42 C46 C67 122.5(8) . . ?
C65 C46 C42 118.2(7) . . ?
C65 C46 C67 119.3(7) . . ?
Zr6 C47 H47 117.8 . . ?
C40 C47 Zr6 73.8(5) . . ?
C40 C47 C43 109.8(10) . . ?
C40 C47 H47 125.1 . . ?
C43 C47 Zr6 75.1(5) . . ?
C43 C47 H47 125.1 . . ?
C8 C48 H48 119.8 . . ?
C8 C48 C70 120.5(8) . . ?
C70 C48 H48 119.8 . . ?
C55 C49 H49 116.9 . . ?
C62 C49 H49 116.9 . . ?
C62 C49 C55 126.3(10) . . ?
Zr5 C50 H50 116.3 . . ?
C56 C50 Zr5 74.1(5) . . ?
C56 C50 H50 126.8 . . ?
C56 C50 C57 106.4(8) . . ?
C57 C50 Zr5 75.2(5) . . ?
C57 C50 H50 126.8 . . ?
Zr5 C51 H51 119.0 . . ?
C56 C51 Zr5 72.3(5) . . ?
C56 C51 H51 125.7 . . ?
C56 C51 C64 108.7(8) . . ?
C64 C51 Zr5 74.8(5) . . ?
C64 C51 H51 125.7 . . ?
C1 C52 H52 119.9 . . ?
C1 C52 C71 120.3(8) . . ?
C71 C52 H52 119.9 . . ?
C74 C53 C69 119.5(9) . . ?
C77 C53 C69 120.8(9) . . ?
C77 C53 C74 119.7(8) . . ?
C17 C54 H54 119.3 . . ?
C30 C54 C17 121.5(8) . . ?
C30 C54 H54 119.3 . . ?
C58 C55 C49 117.7(8) . . ?
C58 C55 C70 118.2(7) . . ?
C70 C55 C49 123.9(8) . . ?
Zr5 C56 H56 115.8 . . ?
C50 C56 Zr5 73.9(5) . . ?
C50 C56 H56 126.4 . . ?
C51 C56 Zr5 76.1(5) . . ?
C51 C56 C50 107.1(7) . . ?
C51 C56 H56 126.4 . . ?
Zr5 C57 H57 117.9 . . ?
C50 C57 Zr5 72.7(4) . . ?
C50 C57 H57 124.9 . . ?
C64 C57 Zr5 76.2(5) . . ?
C64 C57 C50 110.1(8) . . ?
C64 C57 H57 124.9 . . ?
C35 C58 C55 120.9(9) . . ?
C35 C58 H58 119.5 . . ?
C55 C58 H58 119.5 . . ?
Zr4 C59 H59 116.1 . . ?
C41 C59 Zr4 74.5(4) . . ?
C41 C59 H59 125.7 . . ?
C45 C59 Zr4 75.7(5) . . ?
C45 C59 C41 108.6(8) . . ?
C45 C59 H59 125.7 . . ?
C18 C60 H60 118.7 . . ?
C18 C60 C65 122.7(9) . . ?
C65 C60 H60 118.7 . . ?
Zr6 C61 H61 118.1 . . ?
C38 C61 Zr6 73.3(5) . . ?
C38 C61 C43 105.9(9) . . ?
C38 C61 H61 127.0 . . ?
C43 C61 Zr6 73.8(5) . . ?
C43 C61 H61 127.0 . . ?
C30 C62 H62 115.9 . . ?
C49 C62 C30 128.1(10) . . ?
C49 C62 H62 115.9 . . ?
Zr3 C63 H63 117.4 . . ?
C44 C63 Zr3 73.7(5) . . ?
C44 C63 H63 126.2 . . ?
C76 C63 Zr3 74.8(5) . . ?
C76 C63 C44 107.6(8) . . ?
C76 C63 H63 126.2 . . ?
Zr5 C64 H64 118.2 . . ?
C51 C64 Zr5 73.9(5) . . ?
C51 C64 H64 126.2 . . ?
C57 C64 Zr5 73.8(5) . . ?
C57 C64 C51 107.7(8) . . ?
C57 C64 H64 126.2 . . ?
C46 C65 H65 120.1 . . ?
C60 C65 C46 119.8(8) . . ?
C60 C65 H65 120.1 . . ?
C26 C66 H66 117.1 . . ?
C69 C66 C26 125.8(10) . . ?
C69 C66 H66 117.1 . . ?
C46 C67 H67 116.6 . . ?
C68 C67 C46 126.7(8) . . ?
C68 C67 H67 116.6 . . ?
C12 C68 H68 117.2 . . ?
C67 C68 C12 125.7(9) . . ?
C67 C68 H68 117.2 . . ?
C53 C69 H69 118.2 . . ?
C66 C69 C53 123.6(10) . . ?
C66 C69 H69 118.2 . . ?
C48 C70 H70 120.1 . . ?
C55 C70 C48 119.9(8) . . ?
C55 C70 H70 120.1 . . ?
C26 C71 H71 120.0 . . ?
C52 C71 C26 120.1(8) . . ?
C52 C71 H71 120.0 . . ?
Zr3 C72 H72 116.2 . . ?
C36 C72 Zr3 74.7(5) . . ?
C36 C72 H72 126.4 . . ?
C36 C72 C76 107.2(8) . . ?
C76 C72 Zr3 75.0(5) . . ?
C76 C72 H72 126.4 . . ?
C31 C73 H73 120.3 . . ?
C31 C73 C77 119.4(10) . . ?
C77 C73 H73 120.3 . . ?
C53 C74 H74 120.5 . . ?
C75 C74 C53 119.1(10) . . ?
C75 C74 H74 120.5 . . ?
C31 C75 H75 119.2 . . ?
C74 C75 C31 121.6(9) . . ?
C74 C75 H75 119.2 . . ?
Zr3 C76 H76 118.1 . . ?
C63 C76 Zr3 74.6(5) . . ?
C63 C76 C72 107.1(8) . . ?
C63 C76 H76 126.5 . . ?
C72 C76 Zr3 72.8(5) . . ?
C72 C76 H76 126.5 . . ?
C53 C77 C73 121.3(10) . . ?
C53 C77 H77 119.3 . . ?
C73 C77 H77 119.3 . . ?
C12 C78 C13 120.8(8) . . ?
C12 C78 H78 119.6 . . ?
C13 C78 H78 119.6 . . ?
C79 N4 C80 121.0(6) . . ?
C79 N4 C81 120.7(7) . . ?
C80 N4 C81 118.1(7) . . ?
O21 C79 N4 124.2(7) . . ?
O21 C79 H79 117.9 . . ?
N4 C79 H79 117.9 . . ?
N4 C80 H80A 109.5 . . ?
N4 C80 H80B 109.5 . . ?
N4 C80 H80C 109.5 . . ?
H80A C80 H80B 109.5 . . ?
H80A C80 H80C 109.5 . . ?
H80B C80 H80C 109.5 . . ?
N4 C81 H81A 109.5 . . ?
N4 C81 H81B 109.5 . . ?
N4 C81 H81C 109.5 . . ?
H81A C81 H81B 109.5 . . ?
H81A C81 H81C 109.5 . . ?
H81B C81 H81C 109.5 . . ?
C86 N5 C87 117.2(12) . . ?
C85 N5 C86 116.9(10) . . ?
C85 N5 C87 124.8(12) . . ?
N5 C86 H86A 109.5 . . ?
N5 C86 H86B 109.5 . . ?
N5 C86 H86C 109.5 . . ?
H86A C86 H86B 109.5 . . ?
H86A C86 H86C 109.5 . . ?
H86B C86 H86C 109.5 . . ?
N5 C85 H85 125.3 . . ?
O23 C85 N5 109.4(12) . . ?
O23 C85 H85 125.3 . . ?
N5 C87 H87A 109.5 . . ?
N5 C87 H87B 109.5 . . ?
N5 C87 H87C 109.5 . . ?
H87A C87 H87B 109.5 . . ?
H87A C87 H87C 109.5 . . ?
H87B C87 H87C 109.5 . . ?
C83 N2 C84 119.1(6) . . ?
C82 N2 C83 120.8(6) . . ?
C82 N2 C84 120.1(7) . . ?
N2 C83 H83A 109.5 . . ?
N2 C83 H83B 109.5 . . ?
N2 C83 H83C 109.5 . . ?
H83A C83 H83B 109.5 . . ?
H83A C83 H83C 109.5 . . ?
H83B C83 H83C 109.5 . . ?
O22 C82 N2 126.4(8) . . ?
O22 C82 H82 116.8 . . ?
N2 C82 H82 116.8 . . ?
N2 C84 H84A 109.5 . . ?
N2 C84 H84B 109.5 . . ?
N2 C84 H84C 109.5 . . ?
H84A C84 H84B 109.5 . . ?
H84A C84 H84C 109.5 . . ?
H84B C84 H84C 109.5 . . ?

loop_
_geom_bond_atom_site_label_1
_geom_bond_atom_site_label_2
_geom_bond_distance
_geom_bond_site_symmetry_2
_geom_bond_publ_flag
Zr1 Zr2 3.3526(8) . ?
Zr1 Zr3 3.3515(8) . ?
Zr1 O1 2.085(4) . ?
Zr1 O3 2.128(4) . ?
Zr1 O5 2.118(4) . ?
Zr1 O6 2.181(4) . ?
Zr1 O10 2.192(4) . ?
Zr1 C15 2.536(6) . ?
Zr1 C20 2.551(7) . ?
Zr1 C27 2.552(7) . ?
Zr1 C32 2.526(6) . ?
Zr1 C34 2.519(7) . ?
Zr2 Zr3 3.3572(9) . ?
Zr2 O1 2.077(4) . ?
Zr2 O3 2.134(4) . ?
Zr2 O4 2.132(4) . ?
Zr2 O14 2.189(4) . ?
Zr2 O15 2.203(4) . ?
Zr2 C14 2.534(8) . ?
Zr2 C23 2.518(7) . ?
Zr2 C25 2.554(7) . ?
Zr2 C33 2.493(7) . ?
Zr2 C39 2.533(7) . ?
Zr3 O1 2.074(4) . ?
Zr3 O4 2.122(4) . ?
Zr3 O5 2.120(4) . ?
Zr3 O9 2.200(4) . ?
Zr3 O19 2.200(4) . ?
Zr3 C36 2.512(8) . ?
Zr3 C44 2.523(8) . ?
Zr3 C63 2.536(8) . ?
Zr3 C72 2.510(8) . ?
Zr3 C76 2.537(9) . ?
Zr4 Zr5 3.3512(9) . ?
Zr4 Zr6 3.3516(9) . ?
Zr4 O2 2.088(4) . ?
Zr4 O7 2.128(5) . ?
Zr4 O8 2.119(4) . ?
Zr4 O11 2.186(4) . ?
Zr4 O12 2.185(4) . ?
Zr4 C28 2.532(7) . ?
Zr4 C29 2.538(7) . ?
Zr4 C41 2.541(7) . ?
Zr4 C45 2.550(7) . ?
Zr4 C59 2.528(7) . ?
Zr5 Zr6 3.3461(9) . ?
Zr5 O2 2.073(4) . ?
Zr5 O7 2.131(4) . ?
Zr5 O16 2.129(4) . ?
Zr5 O18 2.190(4) . ?
Zr5 O20 2.183(4) . ?
Zr5 C50 2.495(8) . ?
Zr5 C51 2.544(9) . ?
Zr5 C56 2.497(8) . ?
Zr5 C57 2.526(8) . ?
Zr5 C64 2.556(8) . ?
Zr6 O2 2.073(4) . ?
Zr6 O8 2.119(4) . ?
Zr6 O13 2.216(5) . ?
Zr6 O16 2.119(4) . ?
Zr6 O17 2.208(4) . ?
Zr6 C38 2.542(8) . ?
Zr6 C40 2.505(8) . ?
Zr6 C43 2.556(8) . ?
Zr6 C47 2.530(8) . ?
Zr6 C61 2.566(8) . ?
O3 H3 0.9500 . ?
O4 H4 0.9500 . ?
O5 H5 0.9500 . ?
O6 C2 1.259(7) . ?
O7 H7 0.9500 . ?
O8 H8 0.9500 . ?
O9 C2 1.261(8) . ?
O10 C3 1.266(8) . ?
O11 C4 1.279(8) . ?
O12 C6 1.275(8) . ?
O13 C6 1.250(8) . ?
O14 C21 1.266(8) . ?
O15 C3 1.257(7) . ?
O16 H16 0.9500 . ?
O17 C19 1.256(8) . ?
O18 C4 1.266(8) . ?
O19 C21 1.252(8) . ?
O20 C19 1.278(9) . ?
C1 C3 1.469(9) . ?
C1 C7 1.366(10) . ?
C1 C52 1.388(10) . ?
C2 C5 1.483(8) . ?
C4 C9 1.472(9) . ?
C5 C16 1.363(9) . ?
C5 C17 1.406(11) . ?
C6 C8 1.491(9) . ?
C7 H7A 0.9500 . ?
C7 C22 1.373(10) . ?
C8 C35 1.374(11) . ?
C8 C48 1.359(10) . ?
C9 C10 1.362(12) . ?
C9 C13 1.370(11) . ?
C10 H10 0.9500 . ?
C10 C11 1.388(11) . ?
C11 H11 0.9500 . ?
C11 C12 1.389(11) . ?
C12 C68 1.458(11) . ?
C12 C78 1.378(13) . ?
C13 H13 0.9500 . ?
C13 C78 1.397(12) . ?
C14 H14 0.9500 . ?
C14 C23 1.380(12) . ?
C14 C25 1.338(12) . ?
C15 H15 0.9500 . ?
C15 C27 1.389(10) . ?
C15 C34 1.356(11) . ?
C16 H16A 0.9500 . ?
C16 C37 1.394(10) . ?
C17 H17 0.9500 . ?
C17 C54 1.388(10) . ?
C18 C21 1.488(9) . ?
C18 C24 1.382(11) . ?
C18 C60 1.360(10) . ?
C19 C31 1.503(9) . ?
C20 H20 0.9500 . ?
C20 C32 1.395(11) . ?
C20 C34 1.360(11) . ?
C22 H22 0.9500 . ?
C22 C26 1.393(11) . ?
C23 H23 0.9500 . ?
C23 C33 1.365(11) . ?
C24 H24 0.9500 . ?
C24 C42 1.372(10) . ?
C25 H25 0.9500 . ?
C25 C39 1.357(12) . ?
C26 C66 1.486(11) . ?
C26 C71 1.412(13) . ?
C27 H27 0.9500 . ?
C27 C32 1.417(12) . ?
C28 H28 0.9500 . ?
C28 C29 1.371(11) . ?
C28 C45 1.365(12) . ?
C29 H29 0.9500 . ?
C29 C41 1.395(12) . ?
C30 C37 1.403(13) . ?
C30 C54 1.385(11) . ?
C30 C62 1.458(11) . ?
C31 C73 1.343(12) . ?
C31 C75 1.381(13) . ?
C32 H32 0.9500 . ?
C33 H33 0.9500 . ?
C33 C39 1.391(13) . ?
C34 H34 0.9500 . ?
C35 H35 0.9500 . ?
C35 C58 1.358(11) . ?
C36 H36 0.9500 . ?
C36 C44 1.318(12) . ?
C36 C72 1.333(13) . ?
C37 H37 0.9500 . ?
C38 H38 0.9500 . ?
C38 C40 1.362(14) . ?
C38 C61 1.391(12) . ?
C39 H39 0.9500 . ?
C40 H40 0.9500 . ?
C40 C47 1.317(12) . ?
C41 H41 0.9500 . ?
C41 C59 1.393(12) . ?
C42 H42 0.9500 . ?
C42 C46 1.390(11) . ?
C43 H43 0.9500 . ?
C43 C47 1.399(14) . ?
C43 C61 1.396(14) . ?
C44 H44 0.9500 . ?
C44 C63 1.375(12) . ?
C45 H45 0.9500 . ?
C45 C59 1.334(12) . ?
C46 C65 1.385(12) . ?
C46 C67 1.482(10) . ?
C47 H47 0.9500 . ?
C48 H48 0.9500 . ?
C48 C70 1.397(11) . ?
C49 H49 0.9500 . ?
C49 C55 1.495(11) . ?
C49 C62 1.263(12) . ?
C50 H50 0.9500 . ?
C50 C56 1.376(12) . ?
C50 C57 1.389(12) . ?
C51 H51 0.9500 . ?
C51 C56 1.373(14) . ?
C51 C64 1.374(12) . ?
C52 H52 0.9500 . ?
C52 C71 1.394(11) . ?
C53 C69 1.546(12) . ?
C53 C74 1.363(13) . ?
C53 C77 1.345(14) . ?
C54 H54 0.9500 . ?
C55 C58 1.376(12) . ?
C55 C70 1.386(13) . ?
C56 H56 0.9500 . ?
C57 H57 0.9500 . ?
C57 C64 1.317(13) . ?
C58 H58 0.9500 . ?
C59 H59 0.9500 . ?
C60 H60 0.9500 . ?
C60 C65 1.368(11) . ?
C61 H61 0.9500 . ?
C62 H62 0.9500 . ?
C63 H63 0.9500 . ?
C63 C76 1.338(13) . ?
C64 H64 0.9500 . ?
C65 H65 0.9500 . ?
C66 H66 0.9500 . ?
C66 C69 1.248(13) . ?
C67 H67 0.9500 . ?
C67 C68 1.313(13) . ?
C68 H68 0.9500 . ?
C69 H69 0.9500 . ?
C70 H70 0.9500 . ?
C71 H71 0.9500 . ?
C72 H72 0.9500 . ?
C72 C76 1.401(12) . ?
C73 H73 0.9500 . ?
C73 C77 1.379(12) . ?
C74 H74 0.9500 . ?
C74 C75 1.351(11) . ?
C75 H75 0.9500 . ?
C76 H76 0.9500 . ?
C77 H77 0.9500 . ?
C78 H78 0.9500 . ?
O21 C79 1.214(9) . ?
N4 C79 1.378(9) . ?
N4 C80 1.476(9) . ?
N4 C81 1.487(10) . ?
C79 H79 0.9500 . ?
C80 H80A 0.9800 . ?
C80 H80B 0.9800 . ?
C80 H80C 0.9800 . ?
C81 H81A 0.9800 . ?
C81 H81B 0.9800 . ?
C81 H81C 0.9800 . ?
N5 C86 1.502(9) . ?
N5 C85 1.473(9) . ?
N5 C87 1.511(9) . ?
C86 H86A 0.9800 . ?
C86 H86B 0.9800 . ?
C86 H86C 0.9800 . ?
O23 C85 1.190(9) . ?
C85 H85 0.9500 . ?
C87 H87A 0.9800 . ?
C87 H87B 0.9800 . ?
C87 H87C 0.9800 . ?
O22 C82 1.182(9) . ?
N2 C83 1.478(8) . ?
N2 C82 1.373(8) . ?
N2 C84 1.496(7) . ?
C83 H83A 0.9800 . ?
C83 H83B 0.9800 . ?
C83 H83C 0.9800 . ?
C82 H82 0.9500 . ?
C84 H84A 0.9800 . ?
C84 H84B 0.9800 . ?
C84 H84C 0.9800 . ?

loop_
_geom_torsion_atom_site_label_1
_geom_torsion_atom_site_label_2
_geom_torsion_atom_site_label_3
_geom_torsion_atom_site_label_4
_geom_torsion
_geom_torsion_site_symmetry_1
_geom_torsion_site_symmetry_2
_geom_torsion_site_symmetry_3
_geom_torsion_site_symmetry_4
_geom_torsion_publ_flag
Zr1 O6 C2 O9 -38.4(9) . . . . ?
Zr1 O6 C2 C5 140.5(5) . . . . ?
Zr1 O10 C3 O15 39.8(9) . . . . ?
Zr1 O10 C3 C1 -137.5(5) . . . . ?
Zr1 C15 C27 C32 66.1(5) . . . . ?
Zr1 C15 C34 C20 -68.2(5) . . . . ?
Zr1 C20 C32 C27 -68.1(5) . . . . ?
Zr1 C20 C34 C15 67.8(5) . . . . ?
Zr1 C27 C32 C20 68.2(5) . . . . ?
Zr2 O14 C21 O19 37.4(9) . . . . ?
Zr2 O14 C21 C18 -139.3(5) . . . . ?
Zr2 O15 C3 O10 -32.6(9) . . . . ?
Zr2 O15 C3 C1 144.7(5) . . . . ?
Zr2 C14 C23 C33 66.5(5) . . . . ?
Zr2 C14 C25 C39 -66.1(5) . . . . ?
Zr2 C23 C33 C39 69.4(5) . . . . ?
Zr2 C25 C39 C33 -65.6(5) . . . . ?
Zr2 C33 C39 C25 67.6(5) . . . . ?
Zr3 O9 C2 O6 36.7(9) . . . . ?
Zr3 O9 C2 C5 -142.1(5) . . . . ?
Zr3 O19 C21 O14 -36.3(9) . . . . ?
Zr3 O19 C21 C18 140.4(5) . . . . ?
Zr3 C36 C44 C63 -67.5(6) . . . . ?
Zr3 C36 C72 C76 68.5(6) . . . . ?
Zr3 C44 C63 C76 -67.7(7) . . . . ?
Zr3 C63 C76 C72 -66.1(6) . . . . ?
Zr3 C72 C76 C63 67.4(7) . . . . ?
Zr4 O11 C4 O18 30.5(10) . . . . ?
Zr4 O11 C4 C9 -149.0(5) . . . . ?
Zr4 O12 C6 O13 -40.5(9) . . . . ?
Zr4 O12 C6 C8 136.3(5) . . . . ?
Zr4 C28 C29 C41 67.2(5) . . . . ?
Zr4 C28 C45 C59 -65.9(6) . . . . ?
Zr4 C29 C41 C59 66.9(5) . . . . ?
Zr4 C41 C59 C45 68.6(6) . . . . ?
Zr4 C45 C59 C41 -67.9(5) . . . . ?
Zr5 O18 C4 O11 -29.7(9) . . . . ?
Zr5 O18 C4 C9 149.7(5) . . . . ?
Zr5 O20 C19 O17 43.7(10) . . . . ?
Zr5 O20 C19 C31 -136.1(5) . . . . ?
Zr5 C50 C56 C51 69.5(6) . . . . ?
Zr5 C50 C57 C64 -67.7(7) . . . . ?
Zr5 C51 C56 C50 -68.0(6) . . . . ?
Zr5 C51 C64 C57 66.6(7) . . . . ?
Zr5 C57 C64 C51 -66.7(7) . . . . ?
Zr6 O13 C6 O12 37.5(9) . . . . ?
Zr6 O13 C6 C8 -139.1(5) . . . . ?
Zr6 O17 C19 O20 -40.6(10) . . . . ?
Zr6 O17 C19 C31 139.2(5) . . . . ?
Zr6 C38 C40 C47 69.5(6) . . . . ?
Zr6 C38 C61 C43 -67.1(6) . . . . ?
Zr6 C40 C47 C43 67.0(6) . . . . ?
Zr6 C43 C47 C40 -66.2(6) . . . . ?
Zr6 C43 C61 C38 66.7(6) . . . . ?
O6 C2 C5 C16 176.5(7) . . . . ?
O6 C2 C5 C17 -6.4(10) . . . . ?
O9 C2 C5 C16 -4.7(10) . . . . ?
O9 C2 C5 C17 172.5(7) . . . . ?
O11 C4 C9 C10 -1.0(11) . . . . ?
O11 C4 C9 C13 179.7(8) . . . . ?
O12 C6 C8 C35 -0.6(10) . . . . ?
O12 C6 C8 C48 -178.6(7) . . . . ?
O13 C6 C8 C35 176.3(7) . . . . ?
O13 C6 C8 C48 -1.7(11) . . . . ?
O17 C19 C31 C73 -178.2(8) . . . . ?
O17 C19 C31 C75 -1.9(11) . . . . ?
O18 C4 C9 C10 179.5(8) . . . . ?
O18 C4 C9 C13 0.2(11) . . . . ?
O20 C19 C31 C73 1.6(11) . . . . ?
O20 C19 C31 C75 178.0(8) . . . . ?
C1 C7 C22 C26 -3.2(14) . . . . ?
C1 C52 C71 C26 0.8(18) . . . . ?
C2 C5 C16 C37 176.7(7) . . . . ?
C2 C5 C17 C54 -175.2(8) . . . . ?
C3 C1 C7 C22 175.3(7) . . . . ?
C3 C1 C52 C71 -174.3(9) . . . . ?
C4 C9 C10 C11 176.3(9) . . . . ?
C4 C9 C13 C78 -176.3(9) . . . . ?
C5 C16 C37 C30 -2.8(14) . . . . ?
C5 C17 C54 C30 -0.3(14) . . . . ?
C6 C8 C35 C58 -174.9(9) . . . . ?
C6 C8 C48 C70 174.3(8) . . . . ?
C7 C1 C3 O10 -23.3(10) . . . . ?
C7 C1 C3 O15 159.2(7) . . . . ?
C7 C1 C52 C71 0.1(15) . . . . ?
C7 C22 C26 C66 -178.4(10) . . . . ?
C7 C22 C26 C71 3.9(15) . . . . ?
C8 C35 C58 C55 2.2(17) . . . . ?
C8 C48 C70 C55 -0.7(15) . . . . ?
C9 C10 C11 C12 -1.7(16) . . . . ?
C9 C13 C78 C12 1.7(16) . . . . ?
C10 C9 C13 C78 4.4(14) . . . . ?
C10 C11 C12 C68 -174.8(10) . . . . ?
C10 C11 C12 C78 7.7(16) . . . . ?
C11 C12 C68 C67 17.2(16) . . . . ?
C11 C12 C78 C13 -7.7(15) . . . . ?
C13 C9 C10 C11 -4.4(15) . . . . ?
C14 C23 C33 Zr2 -67.6(5) . . . . ?
C14 C23 C33 C39 1.8(9) . . . . ?
C14 C25 C39 Zr2 66.3(6) . . . . ?
C14 C25 C39 C33 0.7(9) . . . . ?
C15 C27 C32 Zr1 -66.6(5) . . . . ?
C15 C27 C32 C20 1.6(8) . . . . ?
C16 C5 C17 C54 2.0(12) . . . . ?
C17 C5 C16 C37 -0.5(12) . . . . ?
C18 C24 C42 C46 -0.2(12) . . . . ?
C18 C60 C65 C46 1.6(15) . . . . ?
C19 C31 C73 C77 173.5(9) . . . . ?
C19 C31 C75 C74 -174.0(9) . . . . ?
C21 C18 C24 C42 171.1(7) . . . . ?
C21 C18 C60 C65 -171.8(8) . . . . ?
C22 C26 C66 C69 21.8(19) . . . . ?
C22 C26 C71 C52 -2.7(17) . . . . ?
C23 C14 C25 Zr2 66.5(6) . . . . ?
C23 C14 C25 C39 0.4(9) . . . . ?
C23 C33 C39 Zr2 -69.2(5) . . . . ?
C23 C33 C39 C25 -1.6(8) . . . . ?
C24 C18 C21 O14 -11.8(10) . . . . ?
C24 C18 C21 O19 171.3(7) . . . . ?
C24 C18 C60 C65 1.9(13) . . . . ?
C24 C42 C46 C65 3.6(13) . . . . ?
C24 C42 C46 C67 -177.2(8) . . . . ?
C25 C14 C23 Zr2 -67.9(6) . . . . ?
C25 C14 C23 C33 -1.4(9) . . . . ?
C26 C66 C69 C53 179.2(10) . . . . ?
C27 C15 C34 Zr1 67.3(5) . . . . ?
C27 C15 C34 C20 -0.9(9) . . . . ?
C28 C29 C41 Zr4 -67.2(5) . . . . ?
C28 C29 C41 C59 -0.3(8) . . . . ?
C28 C45 C59 Zr4 65.8(5) . . . . ?
C28 C45 C59 C41 -2.1(9) . . . . ?
C29 C28 C45 Zr4 67.8(5) . . . . ?
C29 C28 C45 C59 2.0(9) . . . . ?
C29 C41 C59 Zr4 -67.2(5) . . . . ?
C29 C41 C59 C45 1.5(9) . . . . ?
C31 C73 C77 C53 1.3(17) . . . . ?
C32 C20 C34 Zr1 -65.9(5) . . . . ?
C32 C20 C34 C15 1.9(9) . . . . ?
C34 C15 C27 Zr1 -66.6(5) . . . . ?
C34 C15 C27 C32 -0.5(8) . . . . ?
C34 C20 C32 Zr1 65.9(5) . . . . ?
C34 C20 C32 C27 -2.1(8) . . . . ?
C35 C8 C48 C70 -3.8(14) . . . . ?
C36 C44 C63 Zr3 67.2(6) . . . . ?
C36 C44 C63 C76 -0.5(11) . . . . ?
C36 C72 C76 Zr3 -68.3(6) . . . . ?
C36 C72 C76 C63 -0.9(11) . . . . ?
C37 C30 C54 C17 -2.8(14) . . . . ?
C37 C30 C62 C49 14.8(17) . . . . ?
C38 C40 C47 Zr6 -69.5(6) . . . . ?
C38 C40 C47 C43 -2.5(10) . . . . ?
C40 C38 C61 Zr6 65.4(6) . . . . ?
C40 C38 C61 C43 -1.7(9) . . . . ?
C42 C46 C65 C60 -4.3(14) . . . . ?
C42 C46 C67 C68 21.4(15) . . . . ?
C44 C36 C72 Zr3 -67.9(7) . . . . ?
C44 C36 C72 C76 0.6(10) . . . . ?
C44 C63 C76 Zr3 67.0(6) . . . . ?
C44 C63 C76 C72 0.9(10) . . . . ?
C45 C28 C29 Zr4 -68.2(5) . . . . ?
C45 C28 C29 C41 -1.0(8) . . . . ?
C46 C67 C68 C12 174.5(9) . . . . ?
C47 C43 C61 Zr6 -66.6(6) . . . . ?
C47 C43 C61 C38 0.2(9) . . . . ?
C48 C8 C35 C58 3.2(14) . . . . ?
C49 C55 C58 C35 177.6(10) . . . . ?
C49 C55 C70 C48 -178.6(9) . . . . ?
C50 C57 C64 Zr5 65.4(6) . . . . ?
C50 C57 C64 C51 -1.2(11) . . . . ?
C52 C1 C3 O10 150.9(8) . . . . ?
C52 C1 C3 O15 -26.6(10) . . . . ?
C52 C1 C7 C22 1.1(13) . . . . ?
C53 C74 C75 C31 -0.1(16) . . . . ?
C54 C30 C37 C16 4.3(14) . . . . ?
C54 C30 C62 C49 -167.2(11) . . . . ?
C55 C49 C62 C30 176.1(9) . . . . ?
C56 C50 C57 Zr5 68.1(6) . . . . ?
C56 C50 C57 C64 0.4(10) . . . . ?
C56 C51 C64 Zr5 -64.9(7) . . . . ?
C56 C51 C64 C57 1.6(11) . . . . ?
C57 C50 C56 Zr5 -68.8(6) . . . . ?
C57 C50 C56 C51 0.6(10) . . . . ?
C58 C55 C70 C48 5.9(15) . . . . ?
C60 C18 C21 O14 161.7(7) . . . . ?
C60 C18 C21 O19 -15.2(10) . . . . ?
C60 C18 C24 C42 -2.6(12) . . . . ?
C61 C38 C40 Zr6 -67.0(6) . . . . ?
C61 C38 C40 C47 2.6(10) . . . . ?
C61 C43 C47 Zr6 67.6(6) . . . . ?
C61 C43 C47 C40 1.4(10) . . . . ?
C62 C30 C37 C16 -177.6(9) . . . . ?
C62 C30 C54 C17 179.1(9) . . . . ?
C62 C49 C55 C58 -166.4(11) . . . . ?
C62 C49 C55 C70 18.0(17) . . . . ?
C64 C51 C56 Zr5 66.6(7) . . . . ?
C64 C51 C56 C50 -1.4(11) . . . . ?
C65 C46 C67 C68 -159.4(10) . . . . ?
C66 C26 C71 C52 179.3(11) . . . . ?
C67 C46 C65 C60 176.5(9) . . . . ?
C68 C12 C78 C13 174.7(10) . . . . ?
C69 C53 C74 C75 179.1(9) . . . . ?
C69 C53 C77 C73 -179.7(10) . . . . ?
C70 C55 C58 C35 -6.6(16) . . . . ?
C71 C26 C66 C69 -160.4(13) . . . . ?
C72 C36 C44 Zr3 67.3(6) . . . . ?
C72 C36 C44 C63 -0.1(11) . . . . ?
C73 C31 C75 C74 2.4(15) . . . . ?
C74 C53 C69 C66 -152.6(12) . . . . ?
C74 C53 C77 C73 1.0(17) . . . . ?
C75 C31 C73 C77 -3.0(15) . . . . ?
C77 C53 C69 C66 28.0(17) . . . . ?
C77 C53 C74 C75 -1.6(16) . . . . ?
C78 C12 C68 C67 -165.3(10) . . . . ?
C80 N4 C79 O21 -177.1(8) . . . . ?
C81 N4 C79 O21 8.1(13) . . . . ?
C86 N5 C85 O23 -177.7(11) . . . . ?
C87 N5 C85 O23 14.6(16) . . . . ?
C83 N2 C82 O22 179.3(8) . . . . ?
C84 N2 C82 O22 0.5(14) . . . . ?
